data_7117406
loop_
_publ_author_name
'Timothy R. Ramadhar'
'Shao-Liang Zheng'
'Yu-Sheng Chen'
'Jon Clardy'

_publ_section_title
;
 The crystalline sponge method: MOF terminal ligand effects
;
_journal_name_full Chem.Commun.
_journal_page_first 11252
_journal_paper_doi 10.1039/c5cc03840E
_journal_volume 51
_journal_year 2015
_chemical_absolute_configuration ad
_chemical_formula_moiety 'C72 H48 Br11.98 N24 Zn5.99, 1.71(C12 H22 O2), 0.62(C H Cl3)'
_chemical_formula_sum 'C93.14 H86.24 Br11.98 Cl1.87 N24 O3.42 Zn5.99'
_chemical_formula_weight 3012.07
_space_group_crystal_system monoclinic
_space_group_IT_number 5
_space_group_name_Hall 'C 2y'
_space_group_name_H-M_alt 'C 1 2 1'
_symmetry_space_group_name_Hall 'C 2y'
_symmetry_space_group_name_H-M 'C 1 2 1'
_atom_sites_solution_hydrogens geom
_audit_creation_date 2015-05-26
_audit_creation_method
;
Olex2 1.2
(compiled 2015.01.26 svn.r3150 for OlexSys, GUI svn.r4998)
;
_audit_update_record
;
2015-05-27 deposited with the CCDC.
2015-06-02 downloaded from the CCDC.
;
_cell_angle_alpha 90
_cell_angle_beta 104.9361(14)
_cell_angle_gamma 90
_cell_formula_units_Z 4
_cell_length_a 33.964(3)
_cell_length_b 14.5897(14)
_cell_length_c 33.787(3)
_cell_measurement_reflns_used 9112
_cell_measurement_temperature 100(2)
_cell_measurement_theta_max 12.673
_cell_measurement_theta_min 2.220
_cell_volume 16177(3)
_computing_cell_refinement 'SAINT v8.34A (Bruker-AXS, 2013)'
_computing_data_collection 'APEX2 v2014.9 (Bruker-AXS, 2014)'
_computing_data_reduction 'SAINT v8.34A (Bruker-AXS, 2013)'
_computing_molecular_graphics 'Olex2 (Dolomanov et al., 2009)'
_computing_publication_material 'Olex2 (Dolomanov et al., 2009)'
_computing_structure_refinement 'SHELXL-2014 (Sheldrick, 2008)'
_computing_structure_solution 'SHELXTL XT-2014 (Sheldrick, 2015)'
_diffrn_ambient_temperature 100.0
_diffrn_measured_fraction_theta_full 0.999
_diffrn_measured_fraction_theta_max 0.999
_diffrn_measurement_device 'three-circle goniometer with fixed chi'
_diffrn_measurement_device_type 'Bruker D8 goniometer'
_diffrn_measurement_method 'omega and phi scans'
_diffrn_radiation_monochromator 'Si 1 1 1'
_diffrn_radiation_source synchrotron
_diffrn_radiation_type synchrotron
_diffrn_radiation_wavelength 0.40651
_diffrn_reflns_av_R_equivalents 0.1001
_diffrn_reflns_av_unetI/netI 0.0783
_diffrn_reflns_laue_measured_fraction_full 0.999
_diffrn_reflns_laue_measured_fraction_max 0.999
_diffrn_reflns_limit_h_max 40
_diffrn_reflns_limit_h_min -40
_diffrn_reflns_limit_k_max 17
_diffrn_reflns_limit_k_min -17
_diffrn_reflns_limit_l_max 40
_diffrn_reflns_limit_l_min -40
_diffrn_reflns_number 163312
_diffrn_reflns_point_group_measured_fraction_full 0.998
_diffrn_reflns_point_group_measured_fraction_max 0.998
_diffrn_reflns_theta_full 14.020
_diffrn_reflns_theta_max 14.020
_diffrn_reflns_theta_min 0.707
_diffrn_standards_number 0
_exptl_absorpt_coefficient_mu 2.083
_exptl_absorpt_correction_T_max 0.9075
_exptl_absorpt_correction_T_min 0.7156
_exptl_absorpt_correction_type multi-scan
_exptl_absorpt_process_details
;
SADABS-2014/4 (Bruker,2014/4) was used for absorption correction.
wR2(int) was 0.1490 before and 0.0816 after correction.
The Ratio of minimum to maximum transmission is 0.7885.
The \l/2 correction factor is 0.00150.
;
_exptl_crystal_colour colorless
_exptl_crystal_density_diffrn 1.237
_exptl_crystal_description prism
_exptl_crystal_F_000 5886
_exptl_crystal_size_max 0.2
_exptl_crystal_size_mid 0.04
_exptl_crystal_size_min 0.03
_refine_diff_density_max 1.601
_refine_diff_density_min -0.955
_refine_diff_density_rms 0.236
_refine_ls_abs_structure_details
;
 Flack x determined using 7739 quotients [(I+)-(I-)]/[(I+)+(I-)]
 (Parsons, Flack and Wagner, Acta Cryst. B69 (2013) 249-259).
;
_refine_ls_abs_structure_Flack 0.054(19)
_refine_ls_extinction_coef .
_refine_ls_extinction_method none
_refine_ls_goodness_of_fit_ref 1.055
_refine_ls_hydrogen_treatment constr
_refine_ls_matrix_type full
_refine_ls_number_parameters 1432
_refine_ls_number_reflns 28563
_refine_ls_number_restraints 95
_refine_ls_restrained_S_all 1.057
_refine_ls_R_factor_all 0.0997
_refine_ls_R_factor_gt 0.0710
_refine_ls_shift/su_max 0.001
_refine_ls_shift/su_mean 0.000
_refine_ls_structure_factor_coef Fsqd
_refine_ls_weighting_details 'w=1/[\s^2^(Fo^2^)+(0.1378P)^2^+29.0441P] where P=(Fo^2^+2Fc^2^)/3'
_refine_ls_weighting_scheme calc
_refine_ls_wR_factor_gt 0.2044
_refine_ls_wR_factor_ref 0.2298
_reflns_Friedel_coverage 0.915
_reflns_friedel_fraction_full 0.997
_reflns_friedel_fraction_max 0.996
_reflns_number_gt 20713
_reflns_number_total 28563
_reflns_threshold_expression 'I > 2\s(I)'
_cod_data_source_file c5cc03840e2.cif
_cod_data_source_block znbr2menthylacetate-chiralfrc_b
_cod_original_cell_volume 16176(3)
_cod_database_code 7117406
_shelxl_version_number 2014-7
_shelx_space_group_comment
;
The symmetry employed for this shelxl refinement is uniquely defined
by the following loop, which should always be used as a source of
symmetry information in preference to the above space-group names.
They are only intended as comments.
;
_shelx_estimated_absorpt_t_max 0.940
_shelx_estimated_absorpt_t_min 0.681
_refine_ls_abs_structure_hooft 0.026(19)
_olex2_refinement_description
;
1. Fixed Uiso
 At 1.2 times of:
  All C(H) groups, All C(H,H) groups
 At 1.5 times of:
  All C(H,H,H) groups
2. Shared sites
{Zn1, Zn1A}
3. Restrained distances
 Zn1-Br1 \\sim Zn1A-Br1A
 with sigma of 0.02
 Zn1-Br2 \\sim Zn1A-Br2A
 with sigma of 0.02
 Zn2-Br4 \\sim Zn2A-Br4A \\sim Zn2B-Br4B
 with sigma of 0.02
 Zn2-N2 \\sim Zn2A-N2 \\sim Zn2B-N2
 with sigma of 0.02
 Zn2-N7 \\sim Zn2A-N7 \\sim Zn2B-N7
 with sigma of 0.02
 Zn3-Br5 \\sim Zn3A-Br5A
 with sigma of 0.02
 Zn3-Br6 \\sim Zn3A-Br6A
 with sigma of 0.02
 Zn3-N9 \\sim Zn3A-N9
 with sigma of 0.02
 Zn3-N13 \\sim Zn3A-N13
 with sigma of 0.02
 Zn4-Br8 \\sim Zn4A-Br8A \\sim Zn4B-Br8B
 with sigma of 0.02
 Zn4-N15 \\sim Zn4A-N15 \\sim Zn4B-N15
 with sigma of 0.02
 Zn4-N19 \\sim Zn4A-N19 \\sim Zn4B-N19
 with sigma of 0.02
 Zn5-Br10 \\sim Zn5A-Br1N
 with sigma of 0.02
 Zn5-N20 \\sim Zn5A-N20
 with sigma of 0.02
 C74-C82 \\sim C86-C94
 with sigma of 0.02
 C77-C84 \\sim C89-C96
 with sigma of 0.02
 C83-C82 \\sim C82-C81
 with sigma of 0.02
 C97-Cl1 \\sim C97-Cl2 \\sim C97-Cl3
 with sigma of 0.02
4. Rigid bond restraints
 C82, C74, C73, C75, C76, C77, C78
 with sigma for 1-2 distances of 0.01 and sigma for 1-3 distances of 0.01
5. Uiso/Uaniso restraints and constraints
C93 \\sim C94: within 1.7A with sigma of 0.04 and sigma for terminal atoms of
0.08
C98 \\sim Cl4 \\sim Cl5 \\sim Cl6: within 1.7A with sigma of 0.04 and sigma for
terminal atoms of 0.08
Uanis(Zn1) = Uanis(Zn1A)
Uanis(Br1) = Uanis(Br1A)
Uanis(Br2) = Uanis(Br2A)
Uanis(Zn2) = Uanis(Zn2A) = Uanis(Zn2B)
Uanis(Br3) = Uanis(Br3A) = Uanis(Br3B)
Uanis(Br4) = Uanis(Br4A) = Uanis(Br4B)
Uanis(Zn3) = Uanis(Zn3A)
Uanis(Br5) = Uanis(Br5A)
Uanis(Br6) = Uanis(Br6A)
Uanis(Zn4) = Uanis(Zn4A) = Uanis(Zn4B)
Uanis(Br7) = Uanis(Br7A) = Uanis(Br7B)
Uanis(Br8) = Uanis(Br8A) = Uanis(Br8B)
Uanis(Zn5) = Uanis(Zn5A)
Uanis(Br9) = Uanis(Br9A)
Uanis(Br10) = Uanis(Br1N)
6. Rigid body (RIGU) restrains
 C82, C83
 with sigma for 1-2 distances of 0.004 and sigma for 1-3 distances of 0.004
 C93, C94
 with sigma for 1-2 distances of 0.004 and sigma for 1-3 distances of 0.004
 C98, Cl4, Cl5, Cl6
 with sigma for 1-2 distances of 0.004 and sigma for 1-3 distances of 0.004
7. Same fragment restrains
{C98, Cl4, Cl5, Cl6} sigma for 1-2: 0.02, 1-3: 0.04
as
{C97, Cl1, Cl2, Cl3}
8. Others
 1*[Sof(Zn2)+Sof(Br3)+Sof(Br4)]+1*[Sof(Zn2A)+Sof(Br3A)+Sof(Br4A)]+1*[Sof(Zn2B)+
 Sof(Br3B)+Sof(Br4B)]=1 with esd of 0.1
 1*[Sof(Zn4)+Sof(Br7)+Sof(Br8)]+1*[Sof(Zn4A)+Sof(Br7A)+Sof(Br8A)]+1*[Sof(Zn4B)+
 Sof(Br7B)+Sof(Br8B)]=1 with esd of 0.1
 Sof(Zn2)=Sof(Br3)=Sof(Br4)=FVAR(1)
 Sof(Zn3A)=Sof(Br5A)=Sof(Br6A)=1-FVAR(2)
 Sof(Zn3)=Sof(Br5)=Sof(Br6)=FVAR(2)
 Sof(Zn1A)=Sof(Br1A)=Sof(Br2A)=1-FVAR(3)
 Sof(Zn1)=Sof(Br1)=Sof(Br2)=FVAR(3)
 Sof(Zn2A)=Sof(Br3A)=Sof(Br4A)=FVAR(4)
 Sof(Zn2B)=Sof(Br3B)=Sof(Br4B)=FVAR(5)
 Sof(Zn5A)=Sof(Br9A)=Sof(Br1N)=1-FVAR(6)
 Sof(Zn5)=Sof(Br9)=Sof(Br10)=FVAR(6)
 Sof(Zn4)=Sof(Br7)=Sof(Br8)=FVAR(7)
 Sof(Zn4A)=Sof(Br7A)=Sof(Br8A)=FVAR(8)
 Sof(Zn4B)=Sof(Br7B)=Sof(Br8B)=FVAR(9)
 Sof(C73)=Sof(H73)=Sof(C74)=Sof(H74)=Sof(C75)=Sof(H75A)=Sof(H75B)=Sof(C76)=
 Sof(H76A)=Sof(H76B)=Sof(C77)=Sof(H77)=Sof(C78)=Sof(H78A)=Sof(H78B)=Sof(O1)=
 Sof(C79)=Sof(C80)=Sof(H80A)=Sof(H80B)=Sof(H80C)=Sof(O2)=Sof(C81)=Sof(H81A)=
 Sof(H81B)=Sof(H81C)=Sof(C82)=Sof(H82)=Sof(C83)=Sof(H83A)=Sof(H83B)=Sof(H83C)=
 Sof(C84)=Sof(H84A)=Sof(H84B)=Sof(H84C)=FVAR(10)
 Sof(C85)=Sof(H85)=Sof(C86)=Sof(H86)=Sof(C87)=Sof(H87A)=Sof(H87B)=Sof(C88)=
 Sof(H88A)=Sof(H88B)=Sof(C89)=Sof(H89)=Sof(C90)=Sof(H90A)=Sof(H90B)=Sof(O3)=
 Sof(C91)=Sof(C92)=Sof(H92A)=Sof(H92B)=Sof(H92C)=Sof(O4)=Sof(C93)=Sof(H93A)=
 Sof(H93B)=Sof(H93C)=Sof(C94)=Sof(H94)=Sof(C95)=Sof(H95A)=Sof(H95B)=Sof(H95C)=
 Sof(C96)=Sof(H96A)=Sof(H96B)=Sof(H96C)=FVAR(11)
 Sof(C97)=Sof(H97)=Sof(Cl1)=Sof(Cl2)=Sof(Cl3)=FVAR(12)
 Sof(C98)=Sof(H98)=Sof(Cl4)=Sof(Cl5)=Sof(Cl6)=0.5*FVAR(14)
9.a Ternary CH refined with riding coordinates:
 C73(H73), C74(H74), C77(H77), C82(H82), C85(H85), C86(H86), C89(H89),
 C94(H94), C97(H97), C98(H98)
9.b Secondary CH2 refined with riding coordinates:
 C75(H75A,H75B), C76(H76A,H76B), C78(H78A,H78B), C87(H87A,H87B), C88(H88A,
 H88B), C90(H90A,H90B)
9.c Aromatic/amide H refined with riding coordinates:
 C1(H1), C2(H2), C4(H4), C5(H5), C6(H6), C7(H7), C9(H9), C10(H10), C11(H11),
 C12(H12), C14(H14), C15(H15), C19(H19), C20(H20), C22(H22), C23(H23), C24(H24),
  C69(H69), C25(H25), C27(H27), C28(H28), C29(H29), C30(H30), C32(H32),
 C33(H33), C37(H37), C38(H38), C40(H40), C41(H41), C46(H46), C45(H45), C43(H43),
  C42(H42), C47(H47), C48(H48), C50(H50), C51(H51), C55(H55), C56(H56),
 C58(H58), C59(H59), C64(H64), C63(H63), C61(H61), C60(H60), C65(H65), C66(H66),
  C68(H68)
9.d Idealised Me refined as rotating group:
 C80(H80A,H80B,H80C), C81(H81A,H81B,H81C), C83(H83A,H83B,H83C), C84(H84A,H84B,
 H84C), C92(H92A,H92B,H92C), C93(H93A,H93B,H93C), C95(H95A,H95B,H95C), C96(H96A,
 H96B,H96C)
;
_shelx_shelxl_version_number 2014/7
_olex2_submission_special_instructions 'No special instructions were received'

loop_
_space_group_symop_operation_xyz
'x, y, z'
'-x, y, -z'
'x+1/2, y+1/2, z'
'-x+1/2, y+1/2, -z'

loop_
_atom_site_label
_atom_site_type_symbol
_atom_site_fract_x
_atom_site_fract_y
_atom_site_fract_z
_atom_site_U_iso_or_equiv
_atom_site_adp_type
_atom_site_occupancy
_atom_site_site_symmetry_order
_atom_site_calc_flag
_atom_site_refinement_flags_posn
_atom_site_refinement_flags_adp
_atom_site_refinement_flags_occupancy
_atom_site_disorder_assembly
_atom_site_disorder_group
C1 C 0.4627(6) 0.6041(14) 0.6689(6) 0.067(6) Uani 1 1 d . . . . .
H1 H 0.4571 0.6547 0.6506 0.081 Uiso 1 1 calc R . . . .
C2 C 0.4937(5) 0.5451(15) 0.6655(6) 0.074(7) Uani 1 1 d . . . . .
H2 H 0.5094 0.5554 0.6464 0.088 Uiso 1 1 calc R . . . .
C3 C 0.5003(4) 0.4702(12) 0.6916(4) 0.047(4) Uani 1 1 d . . . . .
C4 C 0.4788(4) 0.4629(12) 0.7220(4) 0.042(4) Uani 1 1 d . . . . .
H4 H 0.4847 0.4143 0.7413 0.050 Uiso 1 1 calc R . . . .
C5 C 0.4492(5) 0.5259(11) 0.7236(4) 0.042(4) Uani 1 1 d . . . . .
H5 H 0.4349 0.5210 0.7442 0.050 Uiso 1 1 calc R . . . .
C6 C 0.6693(5) 0.3477(15) 0.6151(7) 0.077(6) Uani 1 1 d . . . . .
H6 H 0.6963 0.3240 0.6221 0.093 Uiso 1 1 calc R . . . .
C7 C 0.6454(5) 0.3336(15) 0.6399(5) 0.061(5) Uani 1 1 d . . . . .
H7 H 0.6549 0.2954 0.6632 0.073 Uiso 1 1 calc R . . . .
C8 C 0.6083(5) 0.3714(12) 0.6333(5) 0.050(4) Uani 1 1 d . . . . .
C9 C 0.5937(8) 0.417(2) 0.5970(9) 0.128(13) Uani 1 1 d . . . . .
H9 H 0.5669 0.4413 0.5909 0.153 Uiso 1 1 calc R . . . .
C10 C 0.6162(9) 0.428(2) 0.5692(9) 0.130(13) Uani 1 1 d . . . . .
H10 H 0.6051 0.4577 0.5437 0.156 Uiso 1 1 calc R . . . .
C11 C 0.5563(5) 0.0919(12) 0.7869(5) 0.054(4) Uani 1 1 d . . . . .
H11 H 0.5364 0.0690 0.7996 0.065 Uiso 1 1 calc R . . . .
C12 C 0.5468(5) 0.1644(11) 0.7605(4) 0.044(4) Uani 1 1 d . . . . .
H12 H 0.5206 0.1922 0.7551 0.053 Uiso 1 1 calc R . . . .
C13 C 0.5763(4) 0.1973(10) 0.7415(4) 0.038(3) Uani 1 1 d . . . . .
C14 C 0.6154(4) 0.1566(12) 0.7513(4) 0.047(4) Uani 1 1 d . . . . .
H14 H 0.6364 0.1782 0.7398 0.056 Uiso 1 1 calc R . . . .
C15 C 0.6216(5) 0.0832(14) 0.7787(5) 0.058(5) Uani 1 1 d . . . . .
H15 H 0.6477 0.0550 0.7854 0.070 Uiso 1 1 calc R . . . .
C16 C 0.5327(4) 0.4044(11) 0.6899(4) 0.039(3) Uani 1 1 d . . . . .
C17 C 0.5817(4) 0.3570(11) 0.6619(4) 0.041(3) Uani 1 1 d . . . . .
C18 C 0.5678(4) 0.2758(11) 0.7137(4) 0.036(3) Uani 1 1 d . . . . .
C19 C 0.7252(6) 0.5998(13) 0.5711(7) 0.067(6) Uani 1 1 d . . . . .
H19 H 0.7387 0.5657 0.5946 0.080 Uiso 1 1 calc R . . . .
C20 C 0.7323(5) 0.6909(13) 0.5716(5) 0.056(5) Uani 1 1 d . . . . .
H20 H 0.7510 0.7200 0.5939 0.067 Uiso 1 1 calc R . . . .
C21 C 0.7105(5) 0.7403(10) 0.5370(5) 0.044(4) Uani 1 1 d . . . . .
C22 C 0.6843(7) 0.6945(12) 0.5052(5) 0.064(5) Uani 1 1 d . . . . .
H22 H 0.6684 0.7264 0.4820 0.076 Uiso 1 1 calc R . . . .
C23 C 0.6822(7) 0.6009(13) 0.5082(6) 0.072(6) Uani 1 1 d . . . . .
H23 H 0.6660 0.5683 0.4854 0.086 Uiso 1 1 calc R . . . .
C24 C 0.8203(4) 1.1507(12) 0.6166(5) 0.051(4) Uani 1 1 d . . . . .
H24 H 0.8231 1.2154 0.6154 0.062 Uiso 1 1 calc R . . . .
C69 C 0.8204(4) -0.0243(11) 0.1134(4) 0.038(3) Uani 1 1 d . . . . .
H69 H 0.8242 -0.0886 0.1120 0.046 Uiso 1 1 calc R . . . .
C25 C 0.7893(5) 1.1097(10) 0.5874(4) 0.044(4) Uani 1 1 d . . . . .
H25 H 0.7708 1.1450 0.5672 0.053 Uiso 1 1 calc R . . . .
C26 C 0.7862(5) 1.0165(10) 0.5886(4) 0.040(3) Uani 1 1 d . . . . .
C27 C 0.8123(4) 0.9672(12) 0.6186(4) 0.045(4) Uani 1 1 d . . . . .
H27 H 0.8104 0.9024 0.6200 0.054 Uiso 1 1 calc R . . . .
C28 C 0.8412(5) 1.0150(11) 0.6464(5) 0.049(4) Uani 1 1 d . . . . .
H28 H 0.8592 0.9810 0.6675 0.058 Uiso 1 1 calc R . . . .
C29 C 0.6391(5) 1.0257(11) 0.3944(4) 0.046(4) Uani 1 1 d . . . . .
H29 H 0.6250 0.9923 0.3708 0.056 Uiso 1 1 calc R . . . .
C30 C 0.6558(5) 0.9775(11) 0.4289(4) 0.046(4) Uani 1 1 d . . . . .
H30 H 0.6516 0.9133 0.4300 0.055 Uiso 1 1 calc R . . . .
C31 C 0.6795(4) 1.0241(11) 0.4629(4) 0.038(3) Uani 1 1 d . . . . .
C32 C 0.6828(5) 1.1169(10) 0.4603(4) 0.041(4) Uani 1 1 d . . . . .
H32 H 0.6984 1.1507 0.4830 0.049 Uiso 1 1 calc R . . . .
C33 C 0.6629(5) 1.1626(10) 0.4239(4) 0.044(4) Uani 1 1 d . . . . .
H33 H 0.6651 1.2274 0.4223 0.053 Uiso 1 1 calc R . . . .
C34 C 0.7166(4) 0.8427(9) 0.5345(4) 0.034(3) Uani 1 1 d . . . . .
C35 C 0.7537(4) 0.9697(11) 0.5576(4) 0.039(3) Uani 1 1 d . . . . .
C36 C 0.7027(4) 0.9725(10) 0.4994(4) 0.032(3) Uani 1 1 d . . . . .
C37 C 0.5638(5) 1.0459(12) 0.2860(5) 0.048(4) Uani 1 1 d . . . . .
H37 H 0.5444 1.0708 0.2988 0.058 Uiso 1 1 calc R . . . .
C38 C 0.5525(4) 0.9742(10) 0.2585(4) 0.037(3) Uani 1 1 d . . . . .
H38 H 0.5254 0.9515 0.2519 0.044 Uiso 1 1 calc R . . . .
C39 C 0.5810(4) 0.9363(10) 0.2408(4) 0.036(3) Uani 1 1 d . . . . .
C40 C 0.6191(5) 0.9730(11) 0.2489(4) 0.046(4) Uani 1 1 d . . . . .
H40 H 0.6382 0.9507 0.2351 0.055 Uiso 1 1 calc R . . . .
C41 C 0.6297(5) 1.0430(11) 0.2774(5) 0.049(4) Uani 1 1 d . . . . .
H41 H 0.6571 1.0645 0.2846 0.059 Uiso 1 1 calc R . . . .
C46 C 0.4639(5) 0.5234(12) 0.1718(4) 0.046(4) Uani 1 1 d . . . . .
H46 H 0.4607 0.4684 0.1563 0.055 Uiso 1 1 calc R . . . .
C45 C 0.4957(5) 0.5830(11) 0.1712(5) 0.049(4) Uani 1 1 d . . . . .
H45 H 0.5139 0.5678 0.1550 0.058 Uiso 1 1 calc R . . . .
C44 C 0.5015(4) 0.6622(10) 0.1930(4) 0.033(3) Uani 1 1 d . . . . .
C43 C 0.4751(4) 0.6814(12) 0.2173(4) 0.046(4) Uani 1 1 d . . . . .
H43 H 0.4779 0.7354 0.2335 0.055 Uiso 1 1 calc R . . . .
C42 C 0.4446(5) 0.6181(11) 0.2167(5) 0.044(4) Uani 1 1 d . . . . .
H42 H 0.4268 0.6289 0.2339 0.053 Uiso 1 1 calc R . . . .
C47 C 0.6693(6) 0.7796(15) 0.1095(6) 0.072(6) Uani 1 1 d . . . . .
H47 H 0.6949 0.8092 0.1133 0.087 Uiso 1 1 calc R . . . .
C48 C 0.6466(6) 0.7930(16) 0.1388(6) 0.075(6) Uani 1 1 d . . . . .
H48 H 0.6580 0.8264 0.1632 0.090 Uiso 1 1 calc R . . . .
C49 C 0.6087(4) 0.7582(10) 0.1320(4) 0.037(3) Uani 1 1 d . . . . .
C50 C 0.5970(6) 0.6966(16) 0.1007(6) 0.083(7) Uani 1 1 d . . . . .
H50 H 0.5736 0.6591 0.0978 0.099 Uiso 1 1 calc R . . . .
C51 C 0.6215(6) 0.6915(17) 0.0730(7) 0.093(8) Uani 1 1 d . . . . .
H51 H 0.6115 0.6577 0.0485 0.112 Uiso 1 1 calc R . . . .
C52 C 0.5715(4) 0.8556(10) 0.2122(4) 0.035(3) Uani 1 1 d . . . . .
C53 C 0.5343(4) 0.7298(10) 0.1900(4) 0.034(3) Uani 1 1 d . . . . .
C54 C 0.5834(4) 0.7744(11) 0.1613(4) 0.038(3) Uani 1 1 d . . . . .
C55 C 0.6765(7) 0.5261(11) 0.0043(6) 0.066(5) Uani 1 1 d . . . . .
H55 H 0.6576 0.5562 -0.0175 0.079 Uiso 1 1 calc R . . . .
C56 C 0.6814(6) 0.4308(12) 0.0039(6) 0.060(5) Uani 1 1 d . . . . .
H56 H 0.6652 0.3966 -0.0183 0.072 Uiso 1 1 calc R . . . .
C57 C 0.7085(5) 0.3859(11) 0.0341(5) 0.048(4) Uani 1 1 d . . . . .
C58 C 0.7310(6) 0.4384(12) 0.0662(6) 0.066(5) Uani 1 1 d . . . . .
H58 H 0.7498 0.4094 0.0884 0.079 Uiso 1 1 calc R . . . .
C59 C 0.7263(6) 0.5337(14) 0.0666(7) 0.074(6) Uani 1 1 d . . . . .
H59 H 0.7424 0.5694 0.0883 0.089 Uiso 1 1 calc R . . . .
C64 C 0.6586(5) -0.0307(12) -0.0787(4) 0.049(4) Uani 1 1 d . . . . .
H64 H 0.6602 -0.0956 -0.0803 0.059 Uiso 1 1 calc R . . . .
C63 C 0.6785(5) 0.0100(10) -0.0427(5) 0.050(4) Uani 1 1 d . . . . .
H63 H 0.6929 -0.0256 -0.0201 0.060 Uiso 1 1 calc R . . . .
C62 C 0.6770(4) 0.1043(10) -0.0401(4) 0.038(3) Uani 1 1 d . . . . .
C61 C 0.6543(5) 0.1535(11) -0.0737(5) 0.057(5) Uani 1 1 d . . . . .
H61 H 0.6522 0.2184 -0.0727 0.068 Uiso 1 1 calc R . . . .
C60 C 0.6345(5) 0.1044(12) -0.1089(5) 0.059(5) Uani 1 1 d . . . . .
H60 H 0.6186 0.1372 -0.1318 0.071 Uiso 1 1 calc R . . . .
C65 C 0.8385(5) 0.1152(10) 0.1465(4) 0.043(4) Uani 1 1 d . . . . .
H65 H 0.8547 0.1486 0.1690 0.052 Uiso 1 1 calc R . . . .
C66 C 0.8091(5) 0.1604(10) 0.1180(4) 0.044(4) Uani 1 1 d . . . . .
H66 H 0.8062 0.2248 0.1203 0.053 Uiso 1 1 calc R . . . .
C67 C 0.7836(4) 0.1139(10) 0.0858(4) 0.034(3) Uani 1 1 d . . . . .
C68 C 0.7899(5) 0.0172(11) 0.0845(4) 0.042(4) Uani 1 1 d . . . . .
H68 H 0.7728 -0.0185 0.0635 0.051 Uiso 1 1 calc R . . . .
C70 C 0.7145(5) 0.2859(10) 0.0317(5) 0.040(3) Uani 1 1 d . . . . .
C71 C 0.7002(4) 0.1535(10) -0.0034(5) 0.041(4) Uani 1 1 d . . . . .
C72 C 0.7503(4) 0.1582(10) 0.0549(4) 0.037(3) Uani 1 1 d . . . . .
N1 N 0.4402(4) 0.5962(9) 0.6954(4) 0.045(3) Uani 1 1 d . . . . .
N2 N 0.6559(6) 0.3954(11) 0.5797(6) 0.086(6) Uani 1 1 d D . . . .
N3 N 0.5947(4) 0.0510(9) 0.7953(4) 0.049(3) Uani 1 1 d . . . . .
N4 N 0.5519(4) 0.4162(9) 0.6605(4) 0.043(3) Uani 1 1 d . . . . .
N5 N 0.5913(3) 0.2844(9) 0.6868(3) 0.038(3) Uani 1 1 d . . . . .
N6 N 0.5384(3) 0.3342(8) 0.7170(3) 0.035(3) Uani 1 1 d . . . . .
N7 N 0.7009(5) 0.5537(10) 0.5405(6) 0.063(4) Uani 1 1 d D . . . .
N8 N 0.8463(4) 1.1059(9) 0.6463(4) 0.043(3) Uani 1 1 d . . . . .
N9 N 0.6409(4) 1.1154(8) 0.3911(3) 0.041(3) Uani 1 1 d D . . . .
N10 N 0.7476(3) 0.8797(8) 0.5631(4) 0.035(3) Uani 1 1 d . . . . .
N11 N 0.7315(3) 1.0186(8) 0.5251(3) 0.034(3) Uani 1 1 d . . . . .
N12 N 0.6934(4) 0.8841(8) 0.5025(4) 0.037(3) Uani 1 1 d . . . . .
N13 N 0.6025(4) 1.0814(9) 0.2951(4) 0.044(3) Uani 1 1 d D . . . .
N14 N 0.4387(4) 0.5425(9) 0.1935(3) 0.040(3) Uani 1 1 d . . . . .
N15 N 0.6563(4) 0.7298(10) 0.0789(4) 0.051(3) Uani 1 1 d D . . . .
N16 N 0.5410(3) 0.8004(9) 0.2168(3) 0.036(3) Uani 1 1 d . . . . .
N17 N 0.5536(3) 0.7146(9) 0.1616(3) 0.040(3) Uani 1 1 d . . . . .
N18 N 0.5933(4) 0.8458(9) 0.1859(4) 0.044(3) Uani 1 1 d . . . . .
N19 N 0.6988(5) 0.5740(10) 0.0360(6) 0.068(5) Uani 1 1 d D . . . .
N20 N 0.6371(4) 0.0132(9) -0.1115(4) 0.045(3) Uani 1 1 d D . . . .
N21 N 0.8452(4) 0.0246(8) 0.1438(4) 0.041(3) Uani 1 1 d . . . . .
N22 N 0.6908(4) 0.2424(9) -0.0010(4) 0.042(3) Uani 1 1 d . . . . .
N23 N 0.7303(4) 0.1084(8) 0.0239(4) 0.040(3) Uani 1 1 d . . . . .
N24 N 0.7445(4) 0.2477(9) 0.0609(4) 0.042(3) Uani 1 1 d . . . . .
Zn1 Zn 0.38917(5) 0.67375(13) 0.69126(5) 0.0418(4) Uani 0.85(3) 1 d D . P A 1
Br1 Br 0.36974(12) 0.6445(7) 0.75224(12) 0.0464(12) Uani 0.85(3) 1 d D . P A 1
Br2 Br 0.39967(18) 0.8150(3) 0.6626(2) 0.0518(10) Uani 0.85(3) 1 d D . P A 1
Zn1A Zn 0.38917(5) 0.67375(13) 0.69126(5) 0.0418(4) Uani 0.15(3) 1 d D . P A 2
Br1A Br 0.3661(6) 0.676(3) 0.7485(6) 0.0464(12) Uani 0.15(3) 1 d D . P A 2
Br2A Br 0.3992(12) 0.8065(18) 0.6538(9) 0.0518(10) Uani 0.15(3) 1 d D . P A 2
Zn2 Zn 0.6936(4) 0.4116(6) 0.5416(4) 0.065(3) Uani 0.473(8) 1 d D . P B 1
Br3 Br 0.7560(3) 0.3440(5) 0.5739(5) 0.074(3) Uani 0.473(8) 1 d . . P B 1
Br4 Br 0.6574(4) 0.3728(4) 0.4751(3) 0.077(4) Uani 0.473(8) 1 d D . P B 1
Zn2A Zn 0.7031(7) 0.4130(12) 0.5508(6) 0.065(3) Uani 0.284(10) 1 d D . P B 2
Br3A Br 0.7663(4) 0.3647(10) 0.5932(5) 0.074(3) Uani 0.284(10) 1 d . . P B 2
Br4A Br 0.6772(6) 0.3602(12) 0.4849(5) 0.077(4) Uani 0.284(10) 1 d D . P B 2
Zn2B Zn 0.6803(5) 0.4157(9) 0.5282(5) 0.065(3) Uani 0.265(7) 1 d D . P B 3
Br3B Br 0.7404(4) 0.3303(7) 0.5498(5) 0.074(3) Uani 0.265(7) 1 d . . P B 3
Br4B Br 0.6369(5) 0.3861(12) 0.4638(5) 0.077(4) Uani 0.265(7) 1 d D . P B 3
Zn6 Zn 0.88873(5) -0.04097(12) 0.18888(5) 0.0376(4) Uani 1 1 d . . . . .
Br11 Br 0.90267(5) -0.17941(11) 0.15920(5) 0.0466(4) Uani 1 1 d . . . . .
Br12 Br 0.86721(5) -0.02517(13) 0.24886(5) 0.0510(4) Uani 1 1 d . . . . .
Zn3 Zn 0.6053(7) 1.1870(15) 0.3383(6) 0.0406(5) Uani 0.084(4) 1 d D . P C 1
Br5 Br 0.6553(9) 1.2736(16) 0.3153(7) 0.0595(6) Uani 0.084(4) 1 d D . P C 1
Br6 Br 0.5417(9) 1.230(2) 0.3512(8) 0.0899(9) Uani 0.084(4) 1 d D . P C 1
Zn3A Zn 0.62169(7) 1.18587(15) 0.33664(6) 0.0406(5) Uani 0.916(4) 1 d D . P C 2
Br5A Br 0.68230(7) 1.24645(14) 0.32522(6) 0.0595(6) Uani 0.916(4) 1 d D . P C 2
Br6A Br 0.56513(9) 1.27516(19) 0.33795(7) 0.0899(9) Uani 0.916(4) 1 d D . P C 2
Zn4 Zn 0.7042(7) 0.7114(12) 0.0561(7) 0.0480(11) Uani 0.096(6) 1 d D . P D 2
Br7 Br 0.7616(6) 0.7632(13) 0.1053(10) 0.0652(15) Uani 0.096(6) 1 d . . P D 2
Br8 Br 0.6813(9) 0.7730(16) -0.0100(7) 0.0636(13) Uani 0.096(6) 1 d D . P D 2
Zn4A Zn 0.6978(6) 0.7133(11) 0.0458(7) 0.0480(11) Uani 0.191(8) 1 d D . P D 1
Br7A Br 0.7605(5) 0.7740(10) 0.0821(10) 0.0652(15) Uani 0.191(8) 1 d . . P D 1
Br8A Br 0.6679(9) 0.7605(10) -0.0205(6) 0.0636(13) Uani 0.191(8) 1 d D . P D 1
Zn4B Zn 0.68714(16) 0.7166(3) 0.03260(16) 0.0480(11) Uani 0.683(11) 1 d D . P D 3
Br7B Br 0.74982(13) 0.7906(2) 0.0591(2) 0.0652(15) Uani 0.683(11) 1 d . . P D 3
Br8B Br 0.6461(2) 0.7504(2) -0.03255(13) 0.0636(13) Uani 0.683(11) 1 d D . P D 3
Zn5 Zn 0.6117(12) -0.063(3) -0.1622(10) 0.065(3) Uani 0.33(3) 1 d D . P E 1
Br9 Br 0.6677(9) -0.1298(12) -0.1772(6) 0.112(3) Uani 0.33(3) 1 d . . P E 1
Br10 Br 0.5475(13) -0.118(3) -0.1621(7) 0.130(4) Uani 0.33(3) 1 d D . P E 1
Zn5A Zn 0.6055(6) -0.0526(12) -0.1640(5) 0.065(3) Uani 0.67(3) 1 d D . P E 2
Br9A Br 0.6528(5) -0.1501(7) -0.1859(3) 0.112(3) Uani 0.67(3) 1 d . . P E 2
Br1N Br 0.5463(6) -0.1109(14) -0.1501(4) 0.130(4) Uani 0.67(3) 1 d D . P E 2
C73 C 0.7441(9) 0.0997(19) 0.7596(10) 0.093(7) Uani 0.827(15) 1 d . U P F 1
H73 H 0.7708 0.1310 0.7619 0.111 Uiso 0.827(15) 1 calc R . P F 1
C74 C 0.7508(8) 0.0056(18) 0.7740(9) 0.090(7) Uani 0.827(15) 1 d D U P F 1
H74 H 0.7234 -0.0229 0.7707 0.108 Uiso 0.827(15) 1 calc R . P F 1
C75 C 0.7716(8) -0.0450(17) 0.7438(9) 0.088(7) Uani 0.827(15) 1 d . U P F 1
H75A H 0.7765 -0.1098 0.7524 0.105 Uiso 0.827(15) 1 calc R . P F 1
H75B H 0.7984 -0.0163 0.7453 0.105 Uiso 0.827(15) 1 calc R . P F 1
C76 C 0.7443(8) -0.0415(19) 0.6973(10) 0.088(6) Uani 0.827(15) 1 d . U P F 1
H76A H 0.7588 -0.0726 0.6792 0.106 Uiso 0.827(15) 1 calc R . P F 1
H76B H 0.7182 -0.0738 0.6952 0.106 Uiso 0.827(15) 1 calc R . P F 1
C77 C 0.7361(7) 0.0563(17) 0.6842(9) 0.086(6) Uani 0.827(15) 1 d D U P F 1
H77 H 0.7623 0.0870 0.6837 0.103 Uiso 0.827(15) 1 calc R . P F 1
C78 C 0.7175(7) 0.105(2) 0.7148(10) 0.092(7) Uani 0.827(15) 1 d . U P F 1
H78A H 0.6905 0.0771 0.7135 0.111 Uiso 0.827(15) 1 calc R . P F 1
H78B H 0.7130 0.1700 0.7068 0.111 Uiso 0.827(15) 1 calc R . P F 1
O1 O 0.7201(6) 0.1503(11) 0.7831(6) 0.088(6) Uani 0.827(15) 1 d . . P F 1
C79 C 0.7341(7) 0.2291(17) 0.8010(7) 0.066(6) Uani 0.827(15) 1 d . . P F 1
C80 C 0.7042(7) 0.2729(16) 0.8213(9) 0.083(8) Uani 0.827(15) 1 d . . P F 1
H80A H 0.6816 0.2994 0.8003 0.124 Uiso 0.827(15) 1 calc GR . P F 1
H80B H 0.7179 0.3213 0.8398 0.124 Uiso 0.827(15) 1 calc GR . P F 1
H80C H 0.6937 0.2265 0.8368 0.124 Uiso 0.827(15) 1 calc GR . P F 1
O2 O 0.7655(5) 0.2620(13) 0.7981(6) 0.080(5) Uani 0.827(15) 1 d . . P F 1
C81 C 0.7833(14) -0.106(2) 0.8333(15) 0.162(18) Uani 0.827(15) 1 d D . P F 1
H81A H 0.7750 -0.1155 0.8588 0.243 Uiso 0.827(15) 1 calc GR . P F 1
H81B H 0.8125 -0.1181 0.8382 0.243 Uiso 0.827(15) 1 calc GR . P F 1
H81C H 0.7680 -0.1476 0.8122 0.243 Uiso 0.827(15) 1 calc GR . P F 1
C82 C 0.7744(8) -0.0069(14) 0.8192(10) 0.097(7) Uani 0.827(15) 1 d D U P F 1
H82 H 0.7581 0.0218 0.8366 0.116 Uiso 0.827(15) 1 calc R . P F 1
C83 C 0.8157(8) 0.0404(19) 0.8286(10) 0.101(9) Uani 0.827(15) 1 d D U P F 1
H83A H 0.8302 0.0223 0.8083 0.152 Uiso 0.827(15) 1 calc GR . P F 1
H83B H 0.8316 0.0225 0.8560 0.152 Uiso 0.827(15) 1 calc GR . P F 1
H83C H 0.8117 0.1070 0.8277 0.152 Uiso 0.827(15) 1 calc GR . P F 1
C84 C 0.7088(8) 0.055(2) 0.6427(9) 0.108(11) Uani 0.827(15) 1 d D . P F 1
H84A H 0.7230 0.0277 0.6237 0.162 Uiso 0.827(15) 1 calc GR . P F 1
H84B H 0.7005 0.1176 0.6340 0.162 Uiso 0.827(15) 1 calc GR . P F 1
H84C H 0.6846 0.0182 0.6426 0.162 Uiso 0.827(15) 1 calc GR . P F 1
C85 C 0.2527(6) 0.5254(16) 0.2639(8) 0.066(6) Uani 0.883(16) 1 d . . P G 1
H85 H 0.2736 0.4937 0.2527 0.079 Uiso 0.883(16) 1 calc R . P G 1
C86 C 0.2298(7) 0.5879(14) 0.2331(7) 0.072(6) Uani 0.883(16) 1 d D . P G 1
H86 H 0.2082 0.6178 0.2439 0.086 Uiso 0.883(16) 1 calc R . P G 1
C87 C 0.2585(9) 0.6628(17) 0.2244(9) 0.090(8) Uani 0.883(16) 1 d . . P G 1
H87A H 0.2427 0.7067 0.2041 0.109 Uiso 0.883(16) 1 calc R . P G 1
H87B H 0.2793 0.6342 0.2125 0.109 Uiso 0.883(16) 1 calc R . P G 1
C88 C 0.2806(11) 0.7161(18) 0.2650(11) 0.117(12) Uani 0.883(16) 1 d . . P G 1
H88A H 0.2603 0.7535 0.2741 0.140 Uiso 0.883(16) 1 calc R . P G 1
H88B H 0.3011 0.7584 0.2589 0.140 Uiso 0.883(16) 1 calc R . P G 1
C89 C 0.3025(9) 0.6484(19) 0.3009(8) 0.099(9) Uani 0.883(16) 1 d D . P G 1
H89 H 0.3261 0.6197 0.2930 0.119 Uiso 0.883(16) 1 calc R . P G 1
C90 C 0.2750(6) 0.5742(15) 0.3064(7) 0.069(6) Uani 0.883(16) 1 d . . P G 1
H90A H 0.2542 0.5995 0.3191 0.083 Uiso 0.883(16) 1 calc R . P G 1
H90B H 0.2909 0.5278 0.3253 0.083 Uiso 0.883(16) 1 calc R . P G 1
O3 O 0.2254(4) 0.4563(10) 0.2739(5) 0.069(4) Uani 0.883(16) 1 d . . P G 1
C91 C 0.2388(6) 0.3761(15) 0.2867(7) 0.069(6) Uani 0.883(16) 1 d . . P G 1
C92 C 0.2086(7) 0.3126(17) 0.2953(9) 0.097(9) Uani 0.883(16) 1 d . . P G 1
H92A H 0.1939 0.3426 0.3132 0.146 Uiso 0.883(16) 1 calc GR . P G 1
H92B H 0.2224 0.2578 0.3090 0.146 Uiso 0.883(16) 1 calc GR . P G 1
H92C H 0.1893 0.2948 0.2696 0.146 Uiso 0.883(16) 1 calc GR . P G 1
O4 O 0.2755(4) 0.3529(11) 0.2938(5) 0.077(5) Uani 0.883(16) 1 d . . P G 1
C93 C 0.1765(12) 0.596(3) 0.1737(12) 0.165(17) Uani 0.883(16) 1 d . U P G 1
H93A H 0.1881 0.6464 0.1611 0.247 Uiso 0.883(16) 1 calc GR . P G 1
H93B H 0.1634 0.6216 0.1941 0.247 Uiso 0.883(16) 1 calc GR . P G 1
H93C H 0.1561 0.5637 0.1526 0.247 Uiso 0.883(16) 1 calc GR . P G 1
C94 C 0.2090(7) 0.5325(18) 0.1939(7) 0.081(7) Uani 0.883(16) 1 d D U P G 1
H94 H 0.1963 0.4761 0.2021 0.097 Uiso 0.883(16) 1 calc R . P G 1
C95 C 0.2403(7) 0.5047(18) 0.1714(7) 0.081(7) Uani 0.883(16) 1 d . . P G 1
H95A H 0.2616 0.5516 0.1754 0.121 Uiso 0.883(16) 1 calc GR . P G 1
H95B H 0.2271 0.4984 0.1421 0.121 Uiso 0.883(16) 1 calc GR . P G 1
H95C H 0.2525 0.4459 0.1822 0.121 Uiso 0.883(16) 1 calc GR . P G 1
C96 C 0.3192(10) 0.702(2) 0.3395(8) 0.120(12) Uani 0.883(16) 1 d D . P G 1
H96A H 0.3420 0.7404 0.3364 0.180 Uiso 0.883(16) 1 calc GR . P G 1
H96B H 0.3288 0.6602 0.3626 0.180 Uiso 0.883(16) 1 calc GR . P G 1
H96C H 0.2978 0.7418 0.3449 0.180 Uiso 0.883(16) 1 calc GR . P G 1
C97 C 0.4177(12) 0.844(2) 0.2832(17) 0.09(3) Uani 0.266(10) 1 d D . P H 1
H97 H 0.4072 0.8502 0.2529 0.103 Uiso 0.266(10) 1 calc R . P H 1
Cl1 Cl 0.4715(11) 0.855(2) 0.3002(9) 0.160(17) Uani 0.266(10) 1 d D . P H 1
Cl2 Cl 0.3921(9) 0.9180(15) 0.3110(8) 0.109(9) Uani 0.266(10) 1 d D . P H 1
Cl3 Cl 0.4126(12) 0.730(2) 0.3005(10) 0.150(15) Uani 0.266(10) 1 d D . P H 1
C98 C 0.1072(14) 0.530(6) 0.0432(18) 0.33(3) Uani 0.358(16) 1 d D U P I -1
H98 H 0.1076 0.5989 0.0433 0.393 Uiso 0.358(16) 1 calc R . P I -1
Cl4 Cl 0.1568(12) 0.481(2) 0.0535(9) 0.194(15) Uani 0.358(16) 1 d D U P I -1
Cl5 Cl 0.0773(17) 0.484(7) -0.0039(16) 0.41(4) Uani 0.358(16) 1 d D U P I -1
Cl6 Cl 0.0905(17) 0.484(5) 0.0850(17) 0.35(3) Uani 0.358(16) 1 d D U P I -1

loop_
_atom_site_aniso_label
_atom_site_aniso_U_11
_atom_site_aniso_U_22
_atom_site_aniso_U_33
_atom_site_aniso_U_23
_atom_site_aniso_U_13
_atom_site_aniso_U_12
C1 0.083(13) 0.061(13) 0.068(12) 0.039(10) 0.038(10) 0.040(11)
C2 0.067(11) 0.098(16) 0.073(12) 0.063(12) 0.049(10) 0.053(11)
C3 0.043(8) 0.051(10) 0.042(8) 0.003(8) 0.003(6) 0.019(8)
C4 0.043(8) 0.044(9) 0.037(7) 0.004(7) 0.010(6) 0.016(7)
C5 0.049(8) 0.044(9) 0.032(7) 0.002(6) 0.009(6) 0.010(7)
C6 0.047(10) 0.058(13) 0.134(19) 0.014(13) 0.037(11) 0.005(9)
C7 0.038(8) 0.078(14) 0.067(11) 0.005(10) 0.016(8) 0.003(9)
C8 0.058(10) 0.040(10) 0.057(10) 0.000(8) 0.026(8) 0.007(8)
C9 0.115(19) 0.16(3) 0.15(2) 0.10(2) 0.099(18) 0.080(19)
C10 0.16(2) 0.13(2) 0.15(2) 0.070(19) 0.13(2) 0.10(2)
C11 0.066(11) 0.043(10) 0.045(9) 0.009(8) -0.003(8) -0.011(8)
C12 0.054(9) 0.034(9) 0.040(8) 0.006(7) 0.003(7) 0.001(7)
C13 0.039(7) 0.033(8) 0.034(7) -0.002(6) -0.006(6) 0.005(6)
C14 0.040(8) 0.049(10) 0.044(8) 0.008(7) -0.004(6) 0.009(7)
C15 0.066(11) 0.058(12) 0.044(9) 0.016(8) 0.002(8) 0.018(9)
C16 0.034(7) 0.045(9) 0.038(8) 0.002(7) 0.010(6) 0.012(7)
C17 0.047(8) 0.035(8) 0.043(8) 0.007(7) 0.015(6) 0.009(7)
C18 0.033(7) 0.039(9) 0.032(7) -0.007(6) -0.002(6) 0.002(6)
C19 0.076(13) 0.028(10) 0.109(16) 0.036(11) 0.047(12) 0.018(9)
C20 0.052(9) 0.049(11) 0.071(11) 0.031(9) 0.023(8) 0.018(8)
C21 0.055(9) 0.022(8) 0.064(10) 0.022(7) 0.030(8) 0.015(7)
C22 0.118(16) 0.024(9) 0.044(9) -0.003(7) 0.013(9) -0.006(10)
C23 0.111(16) 0.037(10) 0.068(12) -0.004(10) 0.024(11) -0.025(11)
C24 0.050(9) 0.032(9) 0.055(9) 0.002(7) -0.018(7) 0.007(7)
C69 0.047(8) 0.027(8) 0.037(7) -0.001(6) 0.005(6) -0.009(7)
C25 0.051(9) 0.028(8) 0.044(8) -0.003(7) -0.006(7) 0.011(7)
C26 0.055(9) 0.026(8) 0.037(8) 0.004(6) 0.008(7) 0.005(7)
C27 0.057(9) 0.037(9) 0.033(7) -0.002(7) -0.002(6) 0.012(8)
C28 0.057(10) 0.034(9) 0.048(9) -0.003(7) 0.001(7) 0.009(7)
C29 0.067(10) 0.031(9) 0.034(8) 0.000(6) 0.000(7) -0.010(8)
C30 0.064(10) 0.027(8) 0.037(8) -0.005(7) -0.003(7) 0.000(7)
C31 0.037(7) 0.039(9) 0.033(7) -0.004(6) 0.000(6) 0.005(7)
C32 0.056(9) 0.027(8) 0.034(7) 0.002(6) 0.003(6) -0.006(7)
C33 0.080(10) 0.015(7) 0.033(7) 0.003(6) 0.005(7) -0.012(7)
C34 0.052(8) 0.018(7) 0.031(7) 0.003(6) 0.011(6) 0.002(6)
C35 0.056(9) 0.037(9) 0.025(7) -0.001(6) 0.008(6) 0.010(7)
C36 0.040(7) 0.025(7) 0.029(7) 0.002(6) 0.005(6) 0.009(6)
C37 0.052(9) 0.049(10) 0.038(8) 0.009(7) 0.004(7) 0.012(8)
C38 0.038(7) 0.035(8) 0.032(7) 0.001(6) 0.000(6) -0.002(6)
C39 0.053(8) 0.027(8) 0.026(6) 0.003(6) 0.007(6) 0.000(6)
C40 0.060(9) 0.036(9) 0.041(8) -0.010(7) 0.011(7) -0.022(8)
C41 0.047(8) 0.033(9) 0.058(10) 0.005(7) -0.004(7) -0.012(7)
C46 0.054(9) 0.047(10) 0.033(8) -0.006(7) 0.005(7) -0.016(8)
C45 0.064(10) 0.038(9) 0.049(9) -0.001(7) 0.023(7) -0.020(8)
C44 0.039(7) 0.035(8) 0.024(6) -0.006(6) 0.006(5) -0.002(6)
C43 0.052(8) 0.043(9) 0.036(7) -0.011(7) -0.001(6) -0.019(8)
C42 0.052(9) 0.038(9) 0.044(8) -0.012(7) 0.016(7) -0.012(7)
C47 0.067(12) 0.068(14) 0.086(13) -0.032(12) 0.029(10) -0.026(10)
C48 0.087(13) 0.084(15) 0.065(11) -0.045(11) 0.040(10) -0.032(12)
C49 0.050(8) 0.023(7) 0.036(7) -0.002(6) 0.008(6) -0.014(6)
C50 0.083(13) 0.081(15) 0.100(14) -0.052(12) 0.052(12) -0.063(12)
C51 0.090(14) 0.105(19) 0.101(15) -0.082(15) 0.055(12) -0.048(14)
C52 0.045(8) 0.021(7) 0.031(7) -0.002(6) -0.002(6) -0.008(6)
C53 0.035(7) 0.034(8) 0.028(7) -0.003(6) 0.000(6) -0.001(6)
C54 0.033(7) 0.042(9) 0.036(7) 0.000(7) 0.001(6) -0.009(7)
C55 0.127(17) 0.020(8) 0.060(11) 0.001(8) 0.044(11) -0.012(10)
C56 0.094(13) 0.032(10) 0.062(11) -0.006(8) 0.035(10) 0.013(9)
C57 0.067(10) 0.022(8) 0.062(10) -0.001(8) 0.027(8) 0.005(7)
C58 0.072(12) 0.027(9) 0.083(13) -0.003(9) -0.006(10) 0.002(8)
C59 0.058(11) 0.047(12) 0.110(17) -0.032(12) 0.010(11) 0.000(10)
C64 0.062(9) 0.032(9) 0.041(8) -0.001(7) -0.009(7) -0.011(8)
C63 0.068(10) 0.016(7) 0.057(10) 0.011(7) -0.001(8) -0.001(7)
C62 0.050(8) 0.016(7) 0.037(7) 0.004(6) -0.007(6) 0.004(6)
C61 0.084(12) 0.015(8) 0.059(10) -0.007(7) -0.005(9) 0.003(8)
C60 0.064(11) 0.034(10) 0.060(10) 0.004(8) -0.019(8) -0.004(8)
C65 0.066(10) 0.027(8) 0.030(7) -0.011(6) 0.001(7) -0.010(7)
C66 0.058(9) 0.023(8) 0.047(8) -0.005(7) 0.008(7) -0.003(7)
C67 0.038(7) 0.025(8) 0.036(7) 0.004(6) 0.006(6) -0.009(6)
C68 0.052(9) 0.031(9) 0.042(8) -0.013(7) 0.008(7) -0.011(7)
C70 0.055(9) 0.019(7) 0.050(9) 0.002(7) 0.018(7) -0.003(7)
C71 0.045(8) 0.017(7) 0.057(9) -0.004(6) 0.005(7) 0.000(6)
C72 0.040(7) 0.020(7) 0.049(8) 0.000(6) 0.009(6) -0.003(6)
N1 0.044(7) 0.040(8) 0.048(7) 0.015(6) 0.007(6) 0.019(6)
N2 0.123(15) 0.028(8) 0.145(16) 0.005(10) 0.102(13) 0.011(9)
N3 0.074(9) 0.024(7) 0.039(7) 0.001(6) -0.002(7) 0.004(6)
N4 0.041(7) 0.041(8) 0.048(7) 0.007(6) 0.014(6) 0.007(6)
N5 0.043(6) 0.043(8) 0.029(6) 0.004(5) 0.013(5) 0.009(6)
N6 0.029(6) 0.037(7) 0.035(6) 0.008(5) 0.004(5) 0.006(5)
N7 0.085(11) 0.024(8) 0.098(12) 0.016(8) 0.057(10) 0.011(8)
N8 0.049(7) 0.038(8) 0.036(6) 0.002(6) -0.001(5) 0.022(6)
N9 0.069(8) 0.021(7) 0.025(6) -0.004(5) -0.004(5) 0.001(6)
N10 0.042(6) 0.019(6) 0.044(7) 0.007(5) 0.014(5) 0.008(5)
N11 0.044(7) 0.023(6) 0.032(6) 0.006(5) 0.006(5) 0.005(5)
N12 0.050(7) 0.018(6) 0.042(7) 0.003(5) 0.012(5) -0.001(5)
N13 0.047(7) 0.038(8) 0.042(7) 0.002(6) 0.001(5) 0.004(6)
N14 0.050(7) 0.041(8) 0.025(6) -0.005(5) 0.002(5) -0.010(6)
N15 0.060(8) 0.034(8) 0.067(9) -0.015(7) 0.031(7) -0.009(7)
N16 0.035(6) 0.037(7) 0.027(6) -0.007(5) -0.007(4) -0.007(5)
N17 0.036(6) 0.039(7) 0.038(6) -0.007(6) -0.002(5) -0.007(6)
N18 0.051(7) 0.034(7) 0.042(7) -0.003(6) 0.004(6) -0.010(6)
N19 0.094(12) 0.024(8) 0.103(13) -0.004(8) 0.057(11) -0.008(8)
N20 0.054(7) 0.028(7) 0.046(7) 0.008(6) -0.003(6) -0.008(6)
N21 0.054(7) 0.024(7) 0.039(7) -0.002(5) 0.000(5) -0.003(6)
N22 0.053(7) 0.023(6) 0.046(7) -0.004(6) 0.004(6) -0.006(6)
N23 0.047(7) 0.026(7) 0.039(6) 0.001(5) -0.001(5) -0.005(6)
N24 0.060(8) 0.029(7) 0.036(6) -0.003(6) 0.007(6) -0.006(6)
Zn1 0.0420(9) 0.0403(10) 0.0363(8) -0.0066(8) -0.0023(7) 0.0151(8)
Br1 0.0420(10) 0.053(3) 0.0428(10) -0.0128(14) 0.0078(8) 0.0054(15)
Br2 0.0651(10) 0.0309(12) 0.045(2) -0.0071(13) -0.0119(17) 0.0113(10)
Zn1A 0.0420(9) 0.0403(10) 0.0363(8) -0.0066(8) -0.0023(7) 0.0151(8)
Br1A 0.0420(10) 0.053(3) 0.0428(10) -0.0128(14) 0.0078(8) 0.0054(15)
Br2A 0.0651(10) 0.0309(12) 0.045(2) -0.0071(13) -0.0119(17) 0.0113(10)
Zn2 0.083(8) 0.0236(12) 0.111(7) 0.018(3) 0.065(7) 0.016(3)
Br3 0.071(6) 0.038(4) 0.131(9) 0.029(5) 0.058(6) 0.020(3)
Br4 0.111(11) 0.036(4) 0.111(7) -0.023(4) 0.078(8) -0.014(7)
Zn2A 0.083(8) 0.0236(12) 0.111(7) 0.018(3) 0.065(7) 0.016(3)
Br3A 0.071(6) 0.038(4) 0.131(9) 0.029(5) 0.058(6) 0.020(3)
Br4A 0.111(11) 0.036(4) 0.111(7) -0.023(4) 0.078(8) -0.014(7)
Zn2B 0.083(8) 0.0236(12) 0.111(7) 0.018(3) 0.065(7) 0.016(3)
Br3B 0.071(6) 0.038(4) 0.131(9) 0.029(5) 0.058(6) 0.020(3)
Br4B 0.111(11) 0.036(4) 0.111(7) -0.023(4) 0.078(8) -0.014(7)
Zn6 0.0408(9) 0.0289(9) 0.0398(9) -0.0009(7) 0.0042(7) -0.0083(7)
Br11 0.0537(8) 0.0272(8) 0.0538(9) -0.0041(7) 0.0046(7) -0.0068(7)
Br12 0.0500(9) 0.0547(11) 0.0494(9) 0.0080(8) 0.0146(7) 0.0040(8)
Zn3 0.0556(13) 0.0271(9) 0.0346(9) -0.0018(7) 0.0034(9) 0.0044(10)
Br5 0.0815(15) 0.0420(10) 0.0537(10) -0.0155(8) 0.0151(10) -0.0234(10)
Br6 0.114(2) 0.0741(17) 0.0759(14) 0.0052(12) 0.0149(13) 0.0615(15)
Zn3A 0.0556(13) 0.0271(9) 0.0346(9) -0.0018(7) 0.0034(9) 0.0044(10)
Br5A 0.0815(15) 0.0420(10) 0.0537(10) -0.0155(8) 0.0151(10) -0.0234(10)
Br6A 0.114(2) 0.0741(17) 0.0759(14) 0.0052(12) 0.0149(13) 0.0615(15)
Zn4 0.067(3) 0.0200(11) 0.067(3) -0.0072(18) 0.036(2) -0.0071(15)
Br7 0.072(2) 0.0392(15) 0.100(4) -0.024(2) 0.049(2) -0.0215(14)
Br8 0.097(4) 0.0363(14) 0.067(2) 0.0161(13) 0.038(2) 0.0119(18)
Zn4A 0.067(3) 0.0200(11) 0.067(3) -0.0072(18) 0.036(2) -0.0071(15)
Br7A 0.072(2) 0.0392(15) 0.100(4) -0.024(2) 0.049(2) -0.0215(14)
Br8A 0.097(4) 0.0363(14) 0.067(2) 0.0161(13) 0.038(2) 0.0119(18)
Zn4B 0.067(3) 0.0200(11) 0.067(3) -0.0072(18) 0.036(2) -0.0071(15)
Br7B 0.072(2) 0.0392(15) 0.100(4) -0.024(2) 0.049(2) -0.0215(14)
Br8B 0.097(4) 0.0363(14) 0.067(2) 0.0161(13) 0.038(2) 0.0119(18)
Zn5 0.108(6) 0.024(4) 0.0412(16) 0.007(2) -0.022(2) -0.002(4)
Br9 0.221(10) 0.041(4) 0.053(4) 0.004(3) 0.001(4) 0.059(5)
Br10 0.148(3) 0.111(4) 0.088(7) 0.038(6) -0.049(6) -0.095(3)
Zn5A 0.108(6) 0.024(4) 0.0412(16) 0.007(2) -0.022(2) -0.002(4)
Br9A 0.221(10) 0.041(4) 0.053(4) 0.004(3) 0.001(4) 0.059(5)
Br1N 0.148(3) 0.111(4) 0.088(7) 0.038(6) -0.049(6) -0.095(3)
C73 0.095(18) 0.057(12) 0.143(15) -0.026(13) 0.061(14) 0.020(13)
C74 0.076(16) 0.062(13) 0.152(15) -0.023(13) 0.065(13) 0.004(12)
C75 0.091(17) 0.040(12) 0.152(15) -0.019(13) 0.066(13) 0.017(12)
C76 0.071(14) 0.062(12) 0.150(15) -0.008(15) 0.060(13) -0.003(12)
C77 0.065(14) 0.050(12) 0.146(17) -0.034(12) 0.033(14) -0.006(10)
C78 0.060(14) 0.080(16) 0.148(17) -0.021(14) 0.046(12) 0.000(12)
O1 0.110(14) 0.044(9) 0.136(15) -0.018(10) 0.078(12) -0.002(9)
C79 0.058(13) 0.051(14) 0.083(16) -0.013(12) 0.007(11) 0.017(11)
C80 0.066(14) 0.051(14) 0.14(2) -0.039(15) 0.035(14) -0.001(11)
O2 0.065(10) 0.069(12) 0.105(13) -0.025(10) 0.018(9) 0.001(9)
C81 0.19(4) 0.06(2) 0.26(5) 0.03(3) 0.10(4) 0.03(2)
C82 0.104(16) 0.043(13) 0.158(15) -0.018(13) 0.061(14) 0.016(11)
C83 0.107(16) 0.066(16) 0.14(3) -0.016(17) 0.057(16) 0.005(13)
C84 0.09(2) 0.12(3) 0.14(3) 0.01(2) 0.07(2) 0.030(18)
C85 0.061(12) 0.056(13) 0.102(16) -0.009(12) 0.056(12) -0.003(10)
C86 0.070(13) 0.046(12) 0.108(18) 0.003(12) 0.039(13) 0.000(10)
C87 0.13(2) 0.048(14) 0.12(2) 0.006(14) 0.083(18) 0.007(14)
C88 0.18(3) 0.043(14) 0.17(3) 0.004(17) 0.12(3) -0.011(17)
C89 0.13(2) 0.076(18) 0.12(2) -0.045(17) 0.074(18) -0.032(16)
C90 0.064(12) 0.048(12) 0.105(17) 0.007(11) 0.042(12) -0.001(10)
O3 0.046(7) 0.040(8) 0.123(12) 0.016(8) 0.025(7) -0.001(6)
C91 0.050(12) 0.044(13) 0.107(17) 0.007(12) 0.011(11) -0.015(10)
C92 0.072(15) 0.064(16) 0.17(3) -0.008(17) 0.059(17) -0.015(12)
O4 0.058(9) 0.053(9) 0.114(13) 0.004(9) 0.009(8) 0.000(7)
C93 0.16(3) 0.16(3) 0.15(3) 0.00(2) 0.01(2) 0.09(3)
C94 0.066(13) 0.080(16) 0.104(17) 0.008(14) 0.036(12) 0.001(11)
C95 0.087(16) 0.080(17) 0.084(16) 0.013(13) 0.039(13) -0.010(13)
C96 0.18(3) 0.09(2) 0.12(2) -0.037(18) 0.08(2) -0.06(2)
C97 0.13(7) 0.11(7) 0.03(3) -0.01(4) 0.05(4) -0.01(6)
Cl1 0.26(4) 0.14(3) 0.13(2) -0.08(2) 0.14(3) -0.10(3)
Cl2 0.17(3) 0.054(12) 0.104(17) -0.007(11) 0.040(16) -0.006(14)
Cl3 0.25(4) 0.10(2) 0.14(2) -0.038(18) 0.13(3) 0.01(2)
C98 0.36(4) 0.33(6) 0.34(4) 0.09(4) 0.17(3) 0.07(4)
Cl4 0.33(4) 0.11(2) 0.18(3) -0.001(18) 0.14(3) -0.03(2)
Cl5 0.40(5) 0.51(11) 0.35(4) 0.04(4) 0.17(3) -0.01(4)
Cl6 0.39(5) 0.35(8) 0.37(5) 0.09(5) 0.20(4) 0.06(4)

loop_
_atom_type_symbol
_atom_type_description
_atom_type_scat_dispersion_real
_atom_type_scat_dispersion_imag
_atom_type_scat_source
C C 0.0000 0.0010 'International Tables Vol C Tables 4.2.6.8 and 6.1.1.4'
H H 0.0000 0.0000 'International Tables Vol C Tables 4.2.6.8 and 6.1.1.4'
Br Br 0.2850 0.9360 'International Tables Vol C Tables 4.2.6.8 and 6.1.1.4'
Cl Cl 0.0530 0.0510 'International Tables Vol C Tables 4.2.6.8 and 6.1.1.4'
N N 0.0000 0.0010 'International Tables Vol C Tables 4.2.6.8 and 6.1.1.4'
O O 0.0020 0.0020 'International Tables Vol C Tables 4.2.6.8 and 6.1.1.4'
Zn Zn 0.2560 0.5210 'International Tables Vol C Tables 4.2.6.8 and 6.1.1.4'

loop_
_geom_angle_atom_site_label_1
_geom_angle_atom_site_label_2
_geom_angle_atom_site_label_3
_geom_angle
_geom_angle_site_symmetry_1
_geom_angle_site_symmetry_3
C2 C1 H1 117.1 . .
N1 C1 H1 117.1 . .
N1 C1 C2 125.8(15) . .
C1 C2 H2 122.0 . .
C3 C2 C1 116.0(14) . .
C3 C2 H2 122.0 . .
C2 C3 C4 119.5(14) . .
C2 C3 C16 119.4(14) . .
C4 C3 C16 120.8(14) . .
C3 C4 H4 120.0 . .
C5 C4 C3 120.0(15) . .
C5 C4 H4 120.0 . .
C4 C5 H5 119.8 . .
C4 C5 N1 120.4(14) . .
N1 C5 H5 119.8 . .
C7 C6 H6 119.5 . .
C7 C6 N2 121.0(18) . .
N2 C6 H6 119.5 . .
C6 C7 H7 118.9 . .
C6 C7 C8 122.3(19) . .
C8 C7 H7 118.9 . .
C7 C8 C9 117.2(16) . .
C7 C8 C17 122.1(15) . .
C9 C8 C17 120.4(15) . .
C8 C9 H9 118.8 . .
C10 C9 C8 122(2) . .
C10 C9 H9 118.8 . .
C9 C10 H10 121.3 . .
C9 C10 N2 117(2) . .
N2 C10 H10 121.3 . .
C12 C11 H11 119.4 . .
C12 C11 N3 121.1(16) . .
N3 C11 H11 119.4 . .
C11 C12 H12 120.5 . .
C11 C12 C13 118.9(15) . .
C13 C12 H12 120.5 . .
C12 C13 C14 119.2(14) . .
C12 C13 C18 120.9(13) . .
C14 C13 C18 119.8(14) . .
C13 C14 H14 121.7 . .
C15 C14 C13 116.6(15) . .
C15 C14 H14 121.7 . .
C14 C15 H15 117.6 . .
N3 C15 C14 124.9(16) . .
N3 C15 H15 117.6 . .
N4 C16 C3 117.3(14) . .
N4 C16 N6 126.1(13) . .
N6 C16 C3 116.5(12) . .
N4 C17 C8 118.0(13) . .
N4 C17 N5 126.7(13) . .
N5 C17 C8 115.3(13) . .
N5 C18 C13 116.6(13) . .
N6 C18 C13 118.3(12) . .
N6 C18 N5 125.1(13) . .
C20 C19 H19 117.2 . .
N7 C19 H19 117.2 . .
N7 C19 C20 125.6(19) . .
C19 C20 H20 122.0 . .
C19 C20 C21 115.9(19) . .
C21 C20 H20 122.0 . .
C20 C21 C34 120.0(16) . .
C22 C21 C20 119.6(15) . .
C22 C21 C34 120.4(14) . .
C21 C22 H22 121.3 . .
C23 C22 C21 117.4(18) . .
C23 C22 H22 121.3 . .
C22 C23 H23 117.9 . .
N7 C23 C22 124(2) . .
N7 C23 H23 117.9 . .
C25 C24 H24 117.8 . .
N8 C24 H24 117.8 . .
N8 C24 C25 124.4(15) . .
C68 C69 H69 119.4 . .
N21 C69 H69 119.4 . .
N21 C69 C68 121.2(14) . .
C24 C25 H25 121.3 . .
C26 C25 C24 117.3(14) . .
C26 C25 H25 121.3 . .
C25 C26 C35 119.1(13) . .
C27 C26 C25 120.5(15) . .
C27 C26 C35 120.4(14) . .
C26 C27 H27 121.4 . .
C28 C27 C26 117.2(16) . .
C28 C27 H27 121.4 . .
C27 C28 H28 117.4 . .
N8 C28 C27 125.2(15) . .
N8 C28 H28 117.4 . .
C30 C29 H29 117.6 . .
N9 C29 H29 117.6 . .
N9 C29 C30 124.7(14) . .
C29 C30 H30 120.6 . .
C29 C30 C31 118.8(15) . .
C31 C30 H30 120.6 . .
C30 C31 C36 120.4(14) . .
C32 C31 C30 117.9(14) . .
C32 C31 C36 121.5(13) . .
C31 C32 H32 120.1 . .
C31 C32 C33 119.9(13) . .
C33 C32 H32 120.1 . .
C32 C33 H33 119.6 . .
N9 C33 C32 120.9(13) . .
N9 C33 H33 119.6 . .
N10 C34 C21 116.7(12) . .
N12 C34 C21 116.0(13) . .
N12 C34 N10 127.0(13) . .
N10 C35 C26 117.7(12) . .
N10 C35 N11 123.3(13) . .
N11 C35 C26 119.1(14) . .
N11 C36 C31 115.8(12) . .
N11 C36 N12 126.2(12) . .
N12 C36 C31 118.0(12) . .
C38 C37 H37 119.4 . .
N13 C37 H37 119.4 . .
N13 C37 C38 121.2(15) . .
C37 C38 H38 120.3 . .
C39 C38 C37 119.4(14) . .
C39 C38 H38 120.3 . .
C38 C39 C52 122.3(13) . .
C40 C39 C38 119.4(14) . .
C40 C39 C52 118.2(13) . .
C39 C40 H40 120.2 . .
C39 C40 C41 119.7(15) . .
C41 C40 H40 120.2 . .
C40 C41 H41 119.1 . .
N13 C41 C40 121.8(15) . .
N13 C41 H41 119.1 . .
C45 C46 H46 119.8 . .
N14 C46 H46 119.8 . .
N14 C46 C45 120.4(15) . .
C46 C45 H45 119.1 . .
C44 C45 C46 121.8(15) . .
C44 C45 H45 119.1 . .
C45 C44 C43 117.8(14) . .
C45 C44 C53 121.8(12) . .
C43 C44 C53 120.4(13) . .
C44 C43 H43 121.6 . .
C42 C43 C44 116.9(14) . .
C42 C43 H43 121.6 . .
C43 C42 H42 118.1 . .
N14 C42 C43 123.7(14) . .
N14 C42 H42 118.1 . .
C48 C47 H47 119.3 . .
N15 C47 H47 119.3 . .
N15 C47 C48 121.3(17) . .
C47 C48 H48 120.1 . .
C49 C48 C47 119.9(16) . .
C49 C48 H48 120.1 . .
C48 C49 C50 116.9(15) . .
C48 C49 C54 121.1(13) . .
C50 C49 C54 121.3(13) . .
C49 C50 H50 121.7 . .
C49 C50 C51 116.6(15) . .
C51 C50 H50 121.7 . .
C50 C51 H51 118.1 . .
N15 C51 C50 123.9(16) . .
N15 C51 H51 118.1 . .
N16 C52 C39 115.9(12) . .
N18 C52 C39 117.3(12) . .
N18 C52 N16 126.8(13) . .
N16 C53 C44 117.0(12) . .
N17 C53 C44 117.0(12) . .
N17 C53 N16 126.1(13) . .
N17 C54 C49 117.9(13) . .
N18 C54 C49 116.6(12) . .
N18 C54 N17 125.5(13) . .
C56 C55 H55 120.7 . .
N19 C55 H55 120.7 . .
N19 C55 C56 119(2) . .
C55 C56 H56 118.8 . .
C57 C56 C55 122.3(19) . .
C57 C56 H56 118.8 . .
C56 C57 C58 116.9(16) . .
C56 C57 C70 120.9(16) . .
C58 C57 C70 122.3(16) . .
C57 C58 H58 119.5 . .
C57 C58 C59 121.0(18) . .
C59 C58 H58 119.5 . .
C58 C59 H59 120.4 . .
N19 C59 C58 119.3(18) . .
N19 C59 H59 120.4 . .
C63 C64 H64 117.5 . .
N20 C64 H64 117.5 . .
N20 C64 C63 125.0(15) . .
C64 C63 H63 120.8 . .
C64 C63 C62 118.4(14) . .
C62 C63 H63 120.8 . .
C63 C62 C61 118.7(14) . .
C63 C62 C71 121.4(13) . .
C61 C62 C71 119.8(13) . .
C62 C61 H61 121.0 . .
C62 C61 C60 118.1(14) . .
C60 C61 H61 121.0 . .
C61 C60 H60 118.7 . .
N20 C60 C61 122.5(15) . .
N20 C60 H60 118.7 . .
C66 C65 H65 119.0 . .
N21 C65 H65 119.0 . .
N21 C65 C66 122.0(13) . .
C65 C66 H66 119.5 . .
C65 C66 C67 121.0(14) . .
C67 C66 H66 119.5 . .
C66 C67 C68 116.1(13) . .
C66 C67 C72 123.6(13) . .
C68 C67 C72 120.3(12) . .
C69 C68 C67 120.5(13) . .
C69 C68 H68 119.7 . .
C67 C68 H68 119.7 . .
N22 C70 C57 116.7(14) . .
N24 C70 C57 117.2(14) . .
N24 C70 N22 126.0(14) . .
N22 C71 C62 115.9(13) . .
N22 C71 N23 125.1(13) . .
N23 C71 C62 118.9(12) . .
N23 C72 C67 117.8(12) . .
N23 C72 N24 126.5(13) . .
N24 C72 C67 115.6(12) . .
C1 N1 C5 117.9(13) . .
C1 N1 Zn1 122.2(10) . .
C1 N1 Zn1A 122.2(10) . .
C5 N1 Zn1 119.6(10) . .
C5 N1 Zn1A 119.6(10) . .
C6 N2 C10 119.1(16) . .
C6 N2 Zn2 119.3(14) . .
C6 N2 Zn2A 110.4(15) . .
C6 N2 Zn2B 132.7(14) . .
C10 N2 Zn2 121.5(16) . .
C10 N2 Zn2A 130.3(16) . .
C10 N2 Zn2B 107.4(16) . .
C11 N3 Zn5 122.5(16) . 1_556
C11 N3 Zn5A 117.3(13) . 1_556
C15 N3 C11 119.2(14) . .
C15 N3 Zn5 118.3(16) . 1_556
C15 N3 Zn5A 123.5(13) . 1_556
C17 N4 C16 114.0(13) . .
C17 N5 C18 113.7(12) . .
C18 N6 C16 114.0(11) . .
C19 N7 Zn2 122.7(13) . .
C19 N7 Zn2A 112.4(14) . .
C19 N7 Zn2B 137.3(14) . .
C23 N7 C19 117.1(16) . .
C23 N7 Zn2 120.2(16) . .
C23 N7 Zn2A 130.4(17) . .
C23 N7 Zn2B 105.6(15) . .
C24 N8 C28 115.4(14) . .
C24 N8 Zn1 121.8(11) . 3
C24 N8 Zn1A 121.8(11) . 3
C28 N8 Zn1 122.7(10) . 3
C28 N8 Zn1A 122.7(10) . 3
C29 N9 C33 117.6(12) . .
C29 N9 Zn3 121.7(11) . .
C29 N9 Zn3A 124.1(10) . .
C33 N9 Zn3 120.4(11) . .
C33 N9 Zn3A 117.3(9) . .
C34 N10 C35 114.2(12) . .
C36 N11 C35 115.4(12) . .
C34 N12 C36 113.9(12) . .
C37 N13 Zn3 107.5(12) . .
C37 N13 Zn3A 123.2(11) . .
C41 N13 C37 118.2(14) . .
C41 N13 Zn3 134.3(12) . .
C41 N13 Zn3A 118.5(10) . .
C46 N14 C42 119.3(13) . .
C46 N14 Zn6 118.9(10) . 3_455
C42 N14 Zn6 121.8(10) . 3_455
C47 N15 C51 119.9(15) . .
C47 N15 Zn4 104.5(13) . .
C47 N15 Zn4A 112.3(13) . .
C47 N15 Zn4B 122.2(12) . .
C51 N15 Zn4 134.3(13) . .
C51 N15 Zn4A 127.7(13) . .
C51 N15 Zn4B 117.6(12) . .
C53 N16 C52 112.3(12) . .
C53 N17 C54 114.5(12) . .
C52 N18 C54 114.7(12) . .
C55 N19 Zn4 137.6(16) . .
C55 N19 Zn4A 127.9(16) . .
C55 N19 Zn4B 114.2(14) . .
C59 N19 C55 121.9(16) . .
C59 N19 Zn4 100.6(14) . .
C59 N19 Zn4A 110.2(15) . .
C59 N19 Zn4B 123.9(14) . .
C64 N20 C60 117.3(14) . .
C64 N20 Zn5 117.6(17) . .
C64 N20 Zn5A 123.2(12) . .
C60 N20 Zn5 125.2(16) . .
C60 N20 Zn5A 119.4(12) . .
C69 N21 Zn6 120.3(10) . .
C65 N21 C69 119.1(13) . .
C65 N21 Zn6 120.3(10) . .
C71 N22 C70 113.8(13) . .
C72 N23 C71 114.8(12) . .
C70 N24 C72 113.8(12) . .
N1 Zn1 N8 102.1(5) . 3_445
N1 Zn1 Br1 105.3(4) . .
N1 Zn1 Br2 107.4(4) . .
N8 Zn1 Br1 104.6(4) 3_445 .
N8 Zn1 Br2 105.7(4) 3_445 .
Br2 Zn1 Br1 128.82(14) . .
N1 Zn1A N8 102.1(5) . 3_445
N1 Zn1A Br1A 115.1(10) . .
N1 Zn1A Br2A 104.6(11) . .
N8 Zn1A Br1A 107.5(7) 3_445 .
N8 Zn1A Br2A 99.7(9) 3_445 .
Br1A Zn1A Br2A 124.6(10) . .
N2 Zn2 N7 102.9(7) . .
N2 Zn2 Br3 107.2(7) . .
N2 Zn2 Br4 108.5(8) . .
N7 Zn2 Br3 109.3(6) . .
N7 Zn2 Br4 104.9(7) . .
Br3 Zn2 Br4 122.4(4) . .
N2 Zn2A Br3A 111.5(11) . .
N2 Zn2A Br4A 105.2(11) . .
N7 Zn2A N2 101.6(10) . .
N7 Zn2A Br3A 112.6(11) . .
N7 Zn2A Br4A 100.3(10) . .
Br4A Zn2A Br3A 123.2(9) . .
N2 Zn2B N7 98.7(8) . .
N2 Zn2B Br3B 99.3(8) . .
N2 Zn2B Br4B 116.8(10) . .
N7 Zn2B Br3B 103.0(8) . .
N7 Zn2B Br4B 116.9(9) . .
Br4B Zn2B Br3B 118.8(7) . .
N14 Zn6 N21 101.6(5) 3_545 .
N14 Zn6 Br11 106.7(4) 3_545 .
N14 Zn6 Br12 108.2(3) 3_545 .
N21 Zn6 Br11 105.5(3) . .
N21 Zn6 Br12 105.7(4) . .
Br12 Zn6 Br11 126.57(9) . .
N9 Zn3 Br5 103.3(11) . .
N9 Zn3 Br6 108.5(11) . .
N13 Zn3 N9 97.7(10) . .
N13 Zn3 Br5 94.0(10) . .
N13 Zn3 Br6 115.9(12) . .
Br6 Zn3 Br5 131.8(14) . .
N9 Zn3A N13 102.2(5) . .
N9 Zn3A Br5A 104.1(4) . .
N9 Zn3A Br6A 109.6(4) . .
N13 Zn3A Br5A 107.5(4) . .
N13 Zn3A Br6A 108.0(4) . .
Br6A Zn3A Br5A 123.46(13) . .
N15 Zn4 N19 103.9(10) . .
N15 Zn4 Br7 107.2(11) . .
N15 Zn4 Br8 102.3(11) . .
N19 Zn4 Br7 121.6(12) . .
N19 Zn4 Br8 94.4(11) . .
Br7 Zn4 Br8 124.4(12) . .
N15 Zn4A N19 104.4(10) . .
N15 Zn4A Br7A 109.5(8) . .
N15 Zn4A Br8A 107.7(9) . .
N19 Zn4A Br7A 114.0(10) . .
N19 Zn4A Br8A 99.1(9) . .
Br8A Zn4A Br7A 120.6(9) . .
N15 Zn4B N19 99.9(6) . .
N15 Zn4B Br7B 104.5(4) . .
N15 Zn4B Br8B 113.0(4) . .
N19 Zn4B Br7B 107.0(5) . .
N19 Zn4B Br8B 108.4(6) . .
Br8B Zn4B Br7B 121.7(2) . .
N3 Zn5 Br9 105.8(19) 1_554 .
N3 Zn5 Br10 100.2(18) 1_554 .
N20 Zn5 N3 97.0(16) . 1_554
N20 Zn5 Br9 102.7(15) . .
N20 Zn5 Br10 112.5(17) . .
Br9 Zn5 Br10 133(2) . .
N3 Zn5A N20 101.6(9) 1_554 .
N3 Zn5A Br9A 104.7(10) 1_554 .
N3 Zn5A Br1N 113.3(10) 1_554 .
N20 Zn5A Br9A 107.5(8) . .
N20 Zn5A Br1N 106.3(9) . .
Br1N Zn5A Br9A 121.6(10) . .
C74 C73 H73 110.1 . .
C74 C73 C78 112(3) . .
C74 C73 O1 111(2) . .
C78 C73 H73 110.1 . .
O1 C73 H73 110.1 . .
O1 C73 C78 104(2) . .
C73 C74 H74 107.1 . .
C73 C74 C75 106(2) . .
C73 C74 C82 116(2) . .
C75 C74 H74 107.1 . .
C82 C74 H74 107.1 . .
C82 C74 C75 112(2) . .
C74 C75 H75A 109.2 . .
C74 C75 H75B 109.2 . .
C74 C75 C76 112(2) . .
H75A C75 H75B 107.9 . .
C76 C75 H75A 109.2 . .
C76 C75 H75B 109.2 . .
C75 C76 H76A 109.7 . .
C75 C76 H76B 109.7 . .
H76A C76 H76B 108.2 . .
C77 C76 C75 110(2) . .
C77 C76 H76A 109.7 . .
C77 C76 H76B 109.7 . .
C76 C77 H77 109.5 . .
C76 C77 C78 109(3) . .
C78 C77 H77 109.5 . .
C84 C77 C76 107(2) . .
C84 C77 H77 109.5 . .
C84 C77 C78 113(2) . .
C73 C78 H78A 108.9 . .
C73 C78 H78B 108.9 . .
C77 C78 C73 114(2) . .
C77 C78 H78A 108.9 . .
C77 C78 H78B 108.9 . .
H78A C78 H78B 107.7 . .
C79 O1 C73 120(2) . .
O1 C79 C80 112(2) . .
O2 C79 O1 122(2) . .
O2 C79 C80 126(2) . .
C79 C80 H80A 109.5 . .
C79 C80 H80B 109.5 . .
C79 C80 H80C 109.5 . .
H80A C80 H80B 109.5 . .
H80A C80 H80C 109.5 . .
H80B C80 H80C 109.5 . .
H81A C81 H81B 109.5 . .
H81A C81 H81C 109.5 . .
H81B C81 H81C 109.5 . .
C82 C81 H81A 109.5 . .
C82 C81 H81B 109.5 . .
C82 C81 H81C 109.5 . .
C74 C82 H82 107.8 . .
C81 C82 C74 116(3) . .
C81 C82 H82 107.8 . .
C83 C82 C74 112(2) . .
C83 C82 C81 106(3) . .
C83 C82 H82 107.8 . .
C82 C83 H83A 109.5 . .
C82 C83 H83B 109.5 . .
C82 C83 H83C 109.5 . .
H83A C83 H83B 109.5 . .
H83A C83 H83C 109.5 . .
H83B C83 H83C 109.5 . .
C77 C84 H84A 109.5 . .
C77 C84 H84B 109.5 . .
C77 C84 H84C 109.5 . .
H84A C84 H84B 109.5 . .
H84A C84 H84C 109.5 . .
H84B C84 H84C 109.5 . .
C86 C85 H85 108.9 . .
C86 C85 C90 113.8(19) . .
C86 C85 O3 110.1(17) . .
C90 C85 H85 108.9 . .
O3 C85 H85 108.9 . .
O3 C85 C90 106.2(17) . .
C85 C86 H86 108.8 . .
C85 C86 C87 109(2) . .
C85 C86 C94 109.0(19) . .
C87 C86 H86 108.8 . .
C87 C86 C94 112(2) . .
C94 C86 H86 108.8 . .
C86 C87 H87A 109.4 . .
C86 C87 H87B 109.4 . .
C86 C87 C88 111(2) . .
H87A C87 H87B 108.0 . .
C88 C87 H87A 109.4 . .
C88 C87 H87B 109.4 . .
C87 C88 H88A 109.2 . .
C87 C88 H88B 109.2 . .
C87 C88 C89 112(2) . .
H88A C88 H88B 107.9 . .
C89 C88 H88A 109.2 . .
C89 C88 H88B 109.2 . .
C88 C89 H89 107.6 . .
C90 C89 C88 111(2) . .
C90 C89 H89 107.6 . .
C90 C89 C96 113(2) . .
C96 C89 C88 110(2) . .
C96 C89 H89 107.6 . .
C85 C90 H90A 109.1 . .
C85 C90 H90B 109.1 . .
C89 C90 C85 112.5(19) . .
C89 C90 H90A 109.1 . .
C89 C90 H90B 109.1 . .
H90A C90 H90B 107.8 . .
C91 O3 C85 120.7(15) . .
O3 C91 C92 115.8(19) . .
O4 C91 O3 123.9(18) . .
O4 C91 C92 120(2) . .
C91 C92 H92A 109.5 . .
C91 C92 H92B 109.5 . .
C91 C92 H92C 109.5 . .
H92A C92 H92B 109.5 . .
H92A C92 H92C 109.5 . .
H92B C92 H92C 109.5 . .
H93A C93 H93B 109.5 . .
H93A C93 H93C 109.5 . .
H93B C93 H93C 109.5 . .
C94 C93 H93A 109.5 . .
C94 C93 H93B 109.5 . .
C94 C93 H93C 109.5 . .
C86 C94 H94 108.9 . .
C93 C94 C86 101(2) . .
C93 C94 H94 108.9 . .
C93 C94 C95 119(3) . .
C95 C94 C86 110.1(19) . .
C95 C94 H94 108.9 . .
C94 C95 H95A 109.5 . .
C94 C95 H95B 109.5 . .
C94 C95 H95C 109.5 . .
H95A C95 H95B 109.5 . .
H95A C95 H95C 109.5 . .
H95B C95 H95C 109.5 . .
C89 C96 H96A 109.5 . .
C89 C96 H96B 109.5 . .
C89 C96 H96C 109.5 . .
H96A C96 H96B 109.5 . .
H96A C96 H96C 109.5 . .
H96B C96 H96C 109.5 . .
Cl1 C97 H97 112.7 . .
Cl1 C97 Cl2 112(3) . .
Cl1 C97 Cl3 99(3) . .
Cl2 C97 H97 112.7 . .
Cl3 C97 H97 112.7 . .
Cl3 C97 Cl2 107(2) . .
Cl4 C98 H98 112.8 . .
Cl4 C98 Cl5 108(4) . .
Cl4 C98 Cl6 100(3) . .
Cl5 C98 H98 112.8 . .
Cl6 C98 H98 112.8 . .
Cl6 C98 Cl5 110(4) . .

loop_
_geom_bond_atom_site_label_1
_geom_bond_atom_site_label_2
_geom_bond_distance
_geom_bond_site_symmetry_2
C1 H1 0.9500 .
C1 C2 1.39(2) .
C1 N1 1.32(2) .
C2 H2 0.9500 .
C2 C3 1.39(2) .
C3 C4 1.41(2) .
C3 C16 1.47(2) .
C4 H4 0.9500 .
C4 C5 1.37(2) .
C5 H5 0.9500 .
C5 N1 1.379(19) .
C6 H6 0.9500 .
C6 C7 1.32(2) .
C6 N2 1.35(3) .
C7 H7 0.9500 .
C7 C8 1.34(2) .
C8 C9 1.37(3) .
C8 C17 1.50(2) .
C9 H9 0.9500 .
C9 C10 1.36(3) .
C10 H10 0.9500 .
C10 N2 1.39(3) .
C11 H11 0.9500 .
C11 C12 1.37(2) .
C11 N3 1.40(2) .
C12 H12 0.9500 .
C12 C13 1.41(2) .
C13 C14 1.41(2) .
C13 C18 1.46(2) .
C14 H14 0.9500 .
C14 C15 1.39(2) .
C15 H15 0.9500 .
C15 N3 1.28(2) .
C16 N4 1.332(18) .
C16 N6 1.354(19) .
C17 N4 1.325(19) .
C17 N5 1.340(19) .
C18 N5 1.364(18) .
C18 N6 1.338(18) .
C19 H19 0.9500 .
C19 C20 1.35(3) .
C19 N7 1.33(3) .
C20 H20 0.9500 .
C20 C21 1.41(2) .
C21 C22 1.38(2) .
C21 C34 1.51(2) .
C22 H22 0.9500 .
C22 C23 1.37(3) .
C23 H23 0.9500 .
C23 N7 1.31(3) .
C24 H24 0.9500 .
C24 C25 1.38(2) .
C24 N8 1.326(18) .
C69 H69 0.9500 .
C69 C68 1.36(2) .
C69 N21 1.352(17) .
C25 H25 0.9500 .
C25 C26 1.37(2) .
C26 C27 1.37(2) .
C26 C35 1.48(2) .
C27 H27 0.9500 .
C27 C28 1.36(2) .
C28 H28 0.9500 .
C28 N8 1.34(2) .
C29 H29 0.9500 .
C29 C30 1.36(2) .
C29 N9 1.317(19) .
C30 H30 0.9500 .
C30 C31 1.398(19) .
C31 C32 1.36(2) .
C31 C36 1.484(19) .
C32 H32 0.9500 .
C32 C33 1.409(19) .
C33 H33 0.9500 .
C33 N9 1.355(17) .
C34 N10 1.345(18) .
C34 N12 1.309(18) .
C35 N10 1.35(2) .
C35 N11 1.362(18) .
C36 N11 1.313(17) .
C36 N12 1.339(18) .
C37 H37 0.9500 .
C37 C38 1.39(2) .
C37 N13 1.37(2) .
C38 H38 0.9500 .
C38 C39 1.38(2) .
C39 C40 1.36(2) .
C39 C52 1.504(19) .
C40 H40 0.9500 .
C40 C41 1.39(2) .
C41 H41 0.9500 .
C41 N13 1.35(2) .
C46 H46 0.9500 .
C46 C45 1.39(2) .
C46 N14 1.292(19) .
C45 H45 0.9500 .
C45 C44 1.36(2) .
C44 C43 1.39(2) .
C44 C53 1.51(2) .
C43 H43 0.9500 .
C43 C42 1.39(2) .
C42 H42 0.9500 .
C42 N14 1.339(19) .
C47 H47 0.9500 .
C47 C48 1.42(2) .
C47 N15 1.25(2) .
C48 H48 0.9500 .
C48 C49 1.35(2) .
C49 C50 1.37(2) .
C49 C54 1.49(2) .
C50 H50 0.9500 .
C50 C51 1.40(2) .
C51 H51 0.9500 .
C51 N15 1.28(2) .
C52 N16 1.352(18) .
C52 N18 1.302(18) .
C53 N16 1.351(18) .
C53 N17 1.314(18) .
C54 N17 1.338(18) .
C54 N18 1.320(19) .
C55 H55 0.9500 .
C55 C56 1.40(2) .
C55 N19 1.34(3) .
C56 H56 0.9500 .
C56 C57 1.35(2) .
C57 C58 1.39(2) .
C57 C70 1.48(2) .
C58 H58 0.9500 .
C58 C59 1.40(3) .
C59 H59 0.9500 .
C59 N19 1.34(3) .
C64 H64 0.9500 .
C64 C63 1.36(2) .
C64 N20 1.324(19) .
C63 H63 0.9500 .
C63 C62 1.38(2) .
C62 C61 1.40(2) .
C62 C71 1.47(2) .
C61 H61 0.9500 .
C61 C60 1.40(2) .
C60 H60 0.9500 .
C60 N20 1.34(2) .
C65 H65 0.9500 .
C65 C66 1.36(2) .
C65 N21 1.349(19) .
C66 H66 0.9500 .
C66 C67 1.380(19) .
C67 C68 1.43(2) .
C67 C72 1.48(2) .
C68 H68 0.9500 .
C70 N22 1.347(19) .
C70 N24 1.34(2) .
C71 N22 1.345(19) .
C71 N23 1.358(18) .
C72 N23 1.310(18) .
C72 N24 1.344(19) .
N1 Zn1 2.044(12) .
N1 Zn1A 2.044(12) .
N2 Zn2 2.051(16) .
N2 Zn2A 2.10(2) .
N2 Zn2B 2.13(2) .
N3 Zn5 2.17(5) 1_556
N3 Zn5A 2.01(2) 1_556
N7 Zn2 2.090(17) .
N7 Zn2A 2.08(2) .
N7 Zn2B 2.14(2) .
N8 Zn1 2.065(13) 3
N8 Zn1A 2.065(13) 3
N9 Zn3 2.15(2) .
N9 Zn3A 2.060(11) .
N13 Zn3 2.11(2) .
N13 Zn3A 2.062(13) .
N14 Zn6 2.061(12) 3_455
N15 Zn4 1.99(2) .
N15 Zn4A 2.03(2) .
N15 Zn4B 2.103(13) .
N19 Zn4 2.11(2) .
N19 Zn4A 2.06(2) .
N19 Zn4B 2.115(16) .
N20 Zn5 2.04(2) .
N20 Zn5A 2.058(15) .
N21 Zn6 2.065(12) .
Zn1 N8 2.065(13) 3_445
Zn1 Br1 2.359(4) .
Zn1 Br2 2.344(4) .
Zn1A N8 2.065(13) 3_445
Zn1A Br1A 2.268(17) .
Zn1A Br2A 2.39(2) .
Zn2 Br3 2.335(11) .
Zn2 Br4 2.337(10) .
Zn2A Br3A 2.36(3) .
Zn2A Br4A 2.307(18) .
Zn2B Br3B 2.342(17) .
Zn2B Br4B 2.333(16) .
Zn6 N14 2.061(12) 3_545
Zn6 Br11 2.357(2) .
Zn6 Br12 2.336(2) .
Zn3 Br5 2.40(2) .
Zn3 Br6 2.40(2) .
Zn3A Br5A 2.362(3) .
Zn3A Br6A 2.331(3) .
Zn4 Br7 2.34(3) .
Zn4 Br8 2.35(2) .
Zn4A Br7A 2.34(2) .
Zn4A Br8A 2.312(16) .
Zn4B Br7B 2.349(5) .
Zn4B Br8B 2.334(5) .
Zn5 N3 2.17(5) 1_554
Zn5 Br9 2.31(5) .
Zn5 Br10 2.33(2) .
Zn5A N3 2.01(2) 1_554
Zn5A Br9A 2.40(2) .
Zn5A Br1N 2.339(11) .
C73 H73 1.0000 .
C73 C74 1.45(4) .
C73 C78 1.55(4) .
C73 O1 1.47(3) .
C74 H74 1.0000 .
C74 C75 1.57(3) .
C74 C82 1.54(3) .
C75 H75A 0.9900 .
C75 H75B 0.9900 .
C75 C76 1.61(4) .
C76 H76A 0.9900 .
C76 H76B 0.9900 .
C76 C77 1.50(4) .
C77 H77 1.0000 .
C77 C78 1.52(4) .
C77 C84 1.47(3) .
C78 H78A 0.9900 .
C78 H78B 0.9900 .
O1 C79 1.33(3) .
C79 C80 1.50(3) .
C79 O2 1.20(3) .
C80 H80A 0.9800 .
C80 H80B 0.9800 .
C80 H80C 0.9800 .
C81 H81A 0.9800 .
C81 H81B 0.9800 .
C81 H81C 0.9800 .
C81 C82 1.53(3) .
C82 H82 1.0000 .
C82 C83 1.52(3) .
C83 H83A 0.9800 .
C83 H83B 0.9800 .
C83 H83C 0.9800 .
C84 H84A 0.9800 .
C84 H84B 0.9800 .
C84 H84C 0.9800 .
C85 H85 1.0000 .
C85 C86 1.45(3) .
C85 C90 1.61(3) .
C85 O3 1.47(2) .
C86 H86 1.0000 .
C86 C87 1.54(3) .
C86 C94 1.56(3) .
C87 H87A 0.9900 .
C87 H87B 0.9900 .
C87 C88 1.59(4) .
C88 H88A 0.9900 .
C88 H88B 0.9900 .
C88 C89 1.59(4) .
C89 H89 1.0000 .
C89 C90 1.47(3) .
C89 C96 1.50(3) .
C90 H90A 0.9900 .
C90 H90B 0.9900 .
O3 C91 1.29(3) .
C91 C92 1.47(3) .
C91 O4 1.25(2) .
C92 H92A 0.9800 .
C92 H92B 0.9800 .
C92 H92C 0.9800 .
C93 H93A 0.9800 .
C93 H93B 0.9800 .
C93 H93C 0.9800 .
C93 C94 1.47(4) .
C94 H94 1.0000 .
C94 C95 1.51(3) .
C95 H95A 0.9800 .
C95 H95B 0.9800 .
C95 H95C 0.9800 .
C96 H96A 0.9800 .
C96 H96B 0.9800 .
C96 H96C 0.9800 .
C97 H97 1.0000 .
C97 Cl1 1.78(3) .
C97 Cl2 1.80(3) .
C97 Cl3 1.79(3) .
C98 H98 1.0000 .
C98 Cl4 1.78(4) .
C98 Cl5 1.79(4) .
C98 Cl6 1.78(4) .

loop_
_geom_torsion_atom_site_label_1
_geom_torsion_atom_site_label_2
_geom_torsion_atom_site_label_3
_geom_torsion_atom_site_label_4
_geom_torsion
_geom_torsion_site_symmetry_1
_geom_torsion_site_symmetry_2
_geom_torsion_site_symmetry_3
_geom_torsion_site_symmetry_4
C1 C2 C3 C4 -6(3) . . . .
C1 C2 C3 C16 -180.0(18) . . . .
C2 C1 N1 C5 3(3) . . . .
C2 C1 N1 Zn1 -169.2(19) . . . .
C2 C1 N1 Zn1A -169.2(19) . . . .
C2 C3 C4 C5 5(3) . . . .
C2 C3 C16 N4 -6(2) . . . .
C2 C3 C16 N6 178.3(17) . . . .
C3 C4 C5 N1 1(2) . . . .
C3 C16 N4 C17 177.2(14) . . . .
C3 C16 N6 C18 179.2(13) . . . .
C4 C3 C16 N4 -179.6(15) . . . .
C4 C3 C16 N6 4(2) . . . .
C4 C5 N1 C1 -4(2) . . . .
C4 C5 N1 Zn1 168.2(12) . . . .
C4 C5 N1 Zn1A 168.2(12) . . . .
C6 C7 C8 C9 8(3) . . . .
C6 C7 C8 C17 -178.7(19) . . . .
C7 C6 N2 C10 -1(4) . . . .
C7 C6 N2 Zn2 -178.1(17) . . . .
C7 C6 N2 Zn2A 175.5(19) . . . .
C7 C6 N2 Zn2B -169.3(18) . . . .
C7 C8 C9 C10 -3(5) . . . .
C7 C8 C17 N4 160.2(17) . . . .
C7 C8 C17 N5 -19(2) . . . .
C8 C9 C10 N2 -3(5) . . . .
C8 C17 N4 C16 -172.9(14) . . . .
C8 C17 N5 C18 177.1(13) . . . .
C9 C8 C17 N4 -26(3) . . . .
C9 C8 C17 N5 154(2) . . . .
C9 C10 N2 C6 5(4) . . . .
C9 C10 N2 Zn2 -178(3) . . . .
C9 C10 N2 Zn2A -171(3) . . . .
C9 C10 N2 Zn2B 176(3) . . . .
C11 C12 C13 C14 -2(2) . . . .
C11 C12 C13 C18 -178.8(14) . . . .
C12 C11 N3 C15 1(2) . . . .
C12 C11 N3 Zn5 178.9(13) . . . 1_556
C12 C11 N3 Zn5A 178.1(13) . . . 1_556
C12 C13 C14 C15 2(2) . . . .
C12 C13 C18 N5 -158.9(13) . . . .
C12 C13 C18 N6 22(2) . . . .
C13 C14 C15 N3 0(3) . . . .
C13 C18 N5 C17 179.3(12) . . . .
C13 C18 N6 C16 -179.8(12) . . . .
C14 C13 C18 N5 24.5(19) . . . .
C14 C13 C18 N6 -154.2(14) . . . .
C14 C15 N3 C11 -1(3) . . . .
C14 C15 N3 Zn5 -179.1(15) . . . 1_556
C14 C15 N3 Zn5A -178.0(13) . . . 1_556
C16 C3 C4 C5 178.8(15) . . . .
C17 C8 C9 C10 -177(3) . . . .
C18 C13 C14 C15 178.7(14) . . . .
C19 C20 C21 C22 -1(2) . . . .
C19 C20 C21 C34 -179.5(15) . . . .
C20 C19 N7 C23 0(3) . . . .
C20 C19 N7 Zn2 177.5(14) . . . .
C20 C19 N7 Zn2A 174.9(16) . . . .
C20 C19 N7 Zn2B -177.5(14) . . . .
C20 C21 C22 C23 -3(3) . . . .
C20 C21 C34 N10 10(2) . . . .
C20 C21 C34 N12 -176.0(13) . . . .
C21 C22 C23 N7 5(4) . . . .
C21 C34 N10 C35 175.1(13) . . . .
C21 C34 N12 C36 -173.4(13) . . . .
C22 C21 C34 N10 -168.6(15) . . . .
C22 C21 C34 N12 6(2) . . . .
C22 C23 N7 C19 -4(3) . . . .
C22 C23 N7 Zn2 178.2(18) . . . .
C22 C23 N7 Zn2A -178.1(18) . . . .
C22 C23 N7 Zn2B 174(2) . . . .
C24 C25 C26 C27 2(3) . . . .
C24 C25 C26 C35 -179.5(14) . . . .
C25 C24 N8 C28 1(3) . . . .
C25 C24 N8 Zn1 -175.5(13) . . . 3
C25 C24 N8 Zn1A -175.5(13) . . . 3
C25 C26 C27 C28 -1(2) . . . .
C25 C26 C35 N10 -170.4(15) . . . .
C25 C26 C35 N11 10(2) . . . .
C26 C27 C28 N8 -1(3) . . . .
C26 C35 N10 C34 177.8(12) . . . .
C26 C35 N11 C36 -178.8(13) . . . .
C27 C26 C35 N10 8(2) . . . .
C27 C26 C35 N11 -171.7(14) . . . .
C27 C28 N8 C24 1(3) . . . .
C27 C28 N8 Zn1 177.0(12) . . . 3
C27 C28 N8 Zn1A 177.0(12) . . . 3
C29 C30 C31 C32 3(2) . . . .
C29 C30 C31 C36 -172.1(14) . . . .
C30 C29 N9 C33 4(3) . . . .
C30 C29 N9 Zn3 -169.9(14) . . . .
C30 C29 N9 Zn3A 171.8(13) . . . .
C30 C31 C32 C33 -1(2) . . . .
C30 C31 C36 N11 163.7(14) . . . .
C30 C31 C36 N12 -15(2) . . . .
C31 C32 C33 N9 -1(3) . . . .
C31 C36 N11 C35 -177.4(12) . . . .
C31 C36 N12 C34 176.7(12) . . . .
C32 C31 C36 N11 -12(2) . . . .
C32 C31 C36 N12 170.1(14) . . . .
C32 C33 N9 C29 -1(2) . . . .
C32 C33 N9 Zn3 173.0(13) . . . .
C32 C33 N9 Zn3A -169.7(12) . . . .
C34 C21 C22 C23 175.9(18) . . . .
C35 C26 C27 C28 -179.1(14) . . . .
C36 C31 C32 C33 174.8(14) . . . .
C37 C38 C39 C40 -3(2) . . . .
C37 C38 C39 C52 177.2(13) . . . .
C38 C37 N13 C41 -2(2) . . . .
C38 C37 N13 Zn3 -179.5(13) . . . .
C38 C37 N13 Zn3A -178.5(11) . . . .
C38 C39 C40 C41 5(2) . . . .
C38 C39 C52 N16 -25.2(19) . . . .
C38 C39 C52 N18 155.2(14) . . . .
C39 C40 C41 N13 -6(2) . . . .
C39 C52 N16 C53 179.9(11) . . . .
C39 C52 N18 C54 -179.4(12) . . . .
C40 C39 C52 N16 155.4(13) . . . .
C40 C39 C52 N18 -24.2(19) . . . .
C40 C41 N13 C37 4(2) . . . .
C40 C41 N13 Zn3 -179.5(14) . . . .
C40 C41 N13 Zn3A -179.5(12) . . . .
C46 C45 C44 C43 2(2) . . . .
C46 C45 C44 C53 -175.7(14) . . . .
C45 C46 N14 C42 -3(2) . . . .
C45 C46 N14 Zn6 173.9(11) . . . 3_455
C45 C44 C43 C42 -1(2) . . . .
C45 C44 C53 N16 -171.7(13) . . . .
C45 C44 C53 N17 8(2) . . . .
C44 C43 C42 N14 -2(2) . . . .
C44 C53 N16 C52 178.6(11) . . . .
C44 C53 N17 C54 -177.5(12) . . . .
C43 C44 C53 N16 10.9(19) . . . .
C43 C44 C53 N17 -169.0(13) . . . .
C43 C42 N14 C46 4(2) . . . .
C43 C42 N14 Zn6 -172.7(12) . . . 3_455
C47 C48 C49 C50 12(3) . . . .
C47 C48 C49 C54 -177.4(19) . . . .
C48 C47 N15 C51 2(4) . . . .
C48 C47 N15 Zn4 -167(2) . . . .
C48 C47 N15 Zn4A -174.1(19) . . . .
C48 C47 N15 Zn4B 175.2(17) . . . .
C48 C49 C50 C51 -14(3) . . . .
C48 C49 C54 N17 -156.5(17) . . . .
C48 C49 C54 N18 21(2) . . . .
C49 C50 C51 N15 11(4) . . . .
C49 C54 N17 C53 175.7(12) . . . .
C49 C54 N18 C52 -177.5(13) . . . .
C50 C49 C54 N17 13(2) . . . .
C50 C49 C54 N18 -168.6(17) . . . .
C50 C51 N15 C47 -5(4) . . . .
C50 C51 N15 Zn4 160(2) . . . .
C50 C51 N15 Zn4A 171(2) . . . .
C50 C51 N15 Zn4B -178(2) . . . .
C52 C39 C40 C41 -175.4(13) . . . .
C53 C44 C43 C42 176.8(13) . . . .
C54 C49 C50 C51 175(2) . . . .
C55 C56 C57 C58 1(3) . . . .
C55 C56 C57 C70 -176.9(17) . . . .
C56 C55 N19 C59 2(3) . . . .
C56 C55 N19 Zn4 -176.6(16) . . . .
C56 C55 N19 Zn4A -178.9(15) . . . .
C56 C55 N19 Zn4B -179.0(15) . . . .
C56 C57 C58 C59 -2(3) . . . .
C56 C57 C70 N22 -2(2) . . . .
C56 C57 C70 N24 174.0(15) . . . .
C57 C58 C59 N19 2(3) . . . .
C57 C70 N22 C71 174.0(14) . . . .
C57 C70 N24 C72 -174.8(14) . . . .
C58 C57 C70 N22 179.9(16) . . . .
C58 C57 C70 N24 -4(3) . . . .
C58 C59 N19 C55 -2(3) . . . .
C58 C59 N19 Zn4 176.8(19) . . . .
C58 C59 N19 Zn4A 178.4(18) . . . .
C58 C59 N19 Zn4B 178.7(16) . . . .
C64 C63 C62 C61 2(3) . . . .
C64 C63 C62 C71 -175.4(15) . . . .
C63 C64 N20 C60 -1(3) . . . .
C63 C64 N20 Zn5 178(2) . . . .
C63 C64 N20 Zn5A -177.1(15) . . . .
C63 C62 C61 C60 -1(3) . . . .
C63 C62 C71 N22 -168.0(16) . . . .
C63 C62 C71 N23 15(2) . . . .
C62 C61 C60 N20 -1(3) . . . .
C62 C71 N22 C70 -176.1(13) . . . .
C62 C71 N23 C72 177.8(14) . . . .
C61 C62 C71 N22 14(2) . . . .
C61 C62 C71 N23 -162.4(16) . . . .
C61 C60 N20 C64 2(3) . . . .
C61 C60 N20 Zn5 -177(2) . . . .
C61 C60 N20 Zn5A 178.3(15) . . . .
C65 C66 C67 C68 0(2) . . . .
C65 C66 C67 C72 177.6(14) . . . .
C66 C65 N21 C69 -4(2) . . . .
C66 C65 N21 Zn6 -177.9(12) . . . .
C66 C67 C68 C69 -2(2) . . . .
C66 C67 C72 N23 174.5(14) . . . .
C66 C67 C72 N24 -3(2) . . . .
C67 C72 N23 C71 -179.7(13) . . . .
C67 C72 N24 C70 178.7(12) . . . .
C68 C69 N21 C65 3(2) . . . .
C68 C69 N21 Zn6 176.3(11) . . . .
C68 C67 C72 N23 -8(2) . . . .
C68 C67 C72 N24 174.1(14) . . . .
C70 C57 C58 C59 176.5(19) . . . .
C71 C62 C61 C60 176.4(16) . . . .
C72 C67 C68 C69 -179.2(13) . . . .
N1 C1 C2 C3 2(4) . . . .
N2 C6 C7 C8 -5(3) . . . .
N3 C11 C12 C13 1(2) . . . .
N4 C16 N6 C18 3(2) . . . .
N4 C17 N5 C18 -2(2) . . . .
N5 C17 N4 C16 6(2) . . . .
N5 C18 N6 C16 2(2) . . . .
N6 C16 N4 C17 -7(2) . . . .
N6 C18 N5 C17 -2(2) . . . .
N7 C19 C20 C21 3(3) . . . .
N8 C24 C25 C26 -2(3) . . . .
N9 C29 C30 C31 -5(3) . . . .
N10 C34 N12 C36 0(2) . . . .
N10 C35 N11 C36 1(2) . . . .
N11 C35 N10 C34 -2(2) . . . .
N11 C36 N12 C34 -1(2) . . . .
N12 C34 N10 C35 2(2) . . . .
N12 C36 N11 C35 1(2) . . . .
N13 C37 C38 C39 2(2) . . . .
N14 C46 C45 C44 0(2) . . . .
N15 C47 C48 C49 -6(4) . . . .
N16 C52 N18 C54 1(2) . . . .
N16 C53 N17 C54 3(2) . . . .
N17 C53 N16 C52 -2(2) . . . .
N17 C54 N18 C52 0(2) . . . .
N18 C52 N16 C53 0(2) . . . .
N18 C54 N17 C53 -2(2) . . . .
N19 C55 C56 C57 -1(3) . . . .
N20 C64 C63 C62 -1(3) . . . .
N21 C69 C68 C67 0(2) . . . .
N21 C65 C66 C67 3(3) . . . .
N22 C70 N24 C72 1(2) . . . .
N22 C71 N23 C72 1(2) . . . .
N23 C71 N22 C70 1(2) . . . .
N23 C72 N24 C70 1(2) . . . .
N24 C70 N22 C71 -2(2) . . . .
N24 C72 N23 C71 -2(2) . . . .
C73 C74 C75 C76 -58(3) . . . .
C73 C74 C82 C81 -177(3) . . . .
C73 C74 C82 C83 -56(3) . . . .
C73 O1 C79 C80 177(2) . . . .
C73 O1 C79 O2 2(4) . . . .
C74 C73 C78 C77 -61(3) . . . .
C74 C73 O1 C79 126(3) . . . .
C74 C75 C76 C77 58(3) . . . .
C75 C74 C82 C81 -54(3) . . . .
C75 C74 C82 C83 67(3) . . . .
C75 C76 C77 C78 -54(3) . . . .
C75 C76 C77 C84 -176.1(19) . . . .
C76 C77 C78 C73 56(3) . . . .
C78 C73 C74 C75 58(3) . . . .
C78 C73 C74 C82 -176(2) . . . .
C78 C73 O1 C79 -113(3) . . . .
O1 C73 C74 C75 173(2) . . . .
O1 C73 C74 C82 -61(3) . . . .
O1 C73 C78 C77 -180(2) . . . .
C82 C74 C75 C76 173(2) . . . .
C84 C77 C78 C73 175(3) . . . .
C85 C86 C87 C88 -57(3) . . . .
C85 C86 C94 C93 159(2) . . . .
C85 C86 C94 C95 -74(2) . . . .
C85 O3 C91 C92 -179(2) . . . .
C85 O3 C91 O4 4(4) . . . .
C86 C85 C90 C89 -56(2) . . . .
C86 C85 O3 C91 152(2) . . . .
C86 C87 C88 C89 52(3) . . . .
C87 C86 C94 C93 -79(3) . . . .
C87 C86 C94 C95 47(3) . . . .
C87 C88 C89 C90 -49(3) . . . .
C87 C88 C89 C96 -174(2) . . . .
C88 C89 C90 C85 49(3) . . . .
C90 C85 C86 C87 58(2) . . . .
C90 C85 C86 C94 -178.9(15) . . . .
C90 C85 O3 C91 -84(2) . . . .
O3 C85 C86 C87 177.4(17) . . . .
O3 C85 C86 C94 -60(2) . . . .
O3 C85 C90 C89 -177.7(19) . . . .
C94 C86 C87 C88 -178(2) . . . .
C96 C89 C90 C85 172(2) . . . .
